data_1550263
loop_
_publ_author_name
'Milton, Margarita'
'Schuster, Nathaniel J.'
'Paley, Daniel W.'
'Hern\'andez S\'anchez, Ra\'ul'
'Ng, Fay'
'Steigerwald, Michael L.'
'Nuckolls, Colin'

_publ_section_title
;
 Defying strain in the synthesis of an electroactive bilayer helicene
;
_journal_name_full 'Chemical Science'
_journal_paper_doi 10.1039/C8SC04216K
_journal_year 2019
_chemical_formula_moiety 'C116 H130 N4 O10, C7 H5 F3'
_chemical_formula_sum 'C123 H135 F3 N4 O10'
_chemical_formula_weight 1886.34
_space_group_crystal_system triclinic
_space_group_IT_number 2
_space_group_name_Hall '-P 1'
_space_group_name_H-M_alt 'P -1'
_symmetry_space_group_name_Hall '-P 1'
_symmetry_space_group_name_H-M 'P -1'
_atom_sites_solution_hydrogens geom
_audit_creation_date 2018-09-18
_audit_creation_method
;
Olex2 1.2
(compiled 2018.05.29 svn.r3510 for OlexSys, GUI svn.r5506)
;
_audit_update_record
;
2018-09-19 deposited with the CCDC.
2018-11-09 downloaded from the CCDC.
;
_cell_angle_alpha 68.468(15)
_cell_angle_beta 77.568(14)
_cell_angle_gamma 82.152(13)
_cell_formula_units_Z 2
_cell_length_a 16.011(3)
_cell_length_b 17.232(3)
_cell_length_c 19.864(3)
_cell_measurement_reflns_used 1535
_cell_measurement_temperature 99.8(5)
_cell_measurement_theta_max 37.9660
_cell_measurement_theta_min 3.8120
_cell_volume 4968.5(16)
_computing_cell_refinement 'CrysAlisPro 1.171.38.46 (Rigaku OD, 2015)'
_computing_data_collection 'CrysAlisPro 1.171.38.46 (Rigaku OD, 2015)'
_computing_data_reduction 'CrysAlisPro 1.171.38.46 (Rigaku OD, 2015)'
_computing_molecular_graphics 'Olex2 (Dolomanov et al., 2009)'
_computing_publication_material 'Olex2 (Dolomanov et al., 2009)'
_computing_structure_refinement 'SHELXL-2018/3 (Sheldrick, 2018)'
_diffrn_ambient_environment N~2~
_diffrn_ambient_temperature 99.8(5)
_diffrn_detector 'CCD plate'
_diffrn_detector_area_resol_mean 8.0549
_diffrn_detector_type EosS2
_diffrn_measured_fraction_theta_full 0.954
_diffrn_measured_fraction_theta_max 0.954
_diffrn_measurement_details
;
List of Runs (angles in degrees, time in seconds):

  # Type    Start    End  Width  t~exp~   \w     \q     \k     \f   Frames
#--------------------------------------------------------------------------
  1  \w   -110.00 -35.00   1.00   10.00    --  -37.78-178.00 -60.00   75
  2  \w    -57.00  31.00   1.00   10.00    --  -37.78  37.00 -90.00   88
  3  \w   -105.00 -11.00   1.00   10.00    --  -37.78 -77.00  90.00   94
  4  \w   -105.00 -11.00   1.00   10.00    --  -37.78 -77.00 120.00   94
  5  \w   -109.00  -8.00   1.00   10.00    --  -37.78 -19.00 -90.00  101
  6  \w   -105.00 -11.00   1.00   10.00    --  -37.78 -77.00-120.00   94
  7  \w      1.00  77.00   1.00   10.00    --   37.78 -99.00-180.00   76
  8  \w     44.00 111.00   1.00   10.00    --   37.78-162.00 119.00   67
  9  \w      1.00  77.00   1.00   10.00    --   37.78 -99.00 -30.00   76
;
_diffrn_measurement_device 'four-circle diffractometer'
_diffrn_measurement_device_type 'SuperNova, Dual, Cu at zero, EosS2'
_diffrn_measurement_method '\w scans'
_diffrn_orient_matrix_type 'CrysAlisPro convention (1999,Acta A55,543-557)'
_diffrn_orient_matrix_UB_11 0.0523121000
_diffrn_orient_matrix_UB_12 -0.0604841000
_diffrn_orient_matrix_UB_13 0.0569967000
_diffrn_orient_matrix_UB_21 0.0617140000
_diffrn_orient_matrix_UB_22 -0.0236837000
_diffrn_orient_matrix_UB_23 -0.0615430000
_diffrn_orient_matrix_UB_31 0.0565897000
_diffrn_orient_matrix_UB_32 0.0710993000
_diffrn_orient_matrix_UB_33 -0.0120741000
_diffrn_radiation_monochromator mirror
_diffrn_radiation_probe x-ray
_diffrn_radiation_type CuK\a
_diffrn_radiation_wavelength 1.54184
_diffrn_reflns_av_R_equivalents 0.0894
_diffrn_reflns_av_unetI/netI 0.1413
_diffrn_reflns_Laue_measured_fraction_full 0.954
_diffrn_reflns_Laue_measured_fraction_max 0.954
_diffrn_reflns_limit_h_max 12
_diffrn_reflns_limit_h_min -12
_diffrn_reflns_limit_k_max 13
_diffrn_reflns_limit_k_min -13
_diffrn_reflns_limit_l_max 15
_diffrn_reflns_limit_l_min -15
_diffrn_reflns_number 13770
_diffrn_reflns_point_group_measured_fraction_full 0.954
_diffrn_reflns_point_group_measured_fraction_max 0.954
_diffrn_reflns_theta_full 38.959
_diffrn_reflns_theta_max 38.959
_diffrn_reflns_theta_min 3.386
_diffrn_source 'micro-focus sealed X-ray tube'
_diffrn_source_type 'SuperNova (Cu) X-ray Source'
_exptl_absorpt_coefficient_mu 0.659
_exptl_absorpt_correction_T_max 1.000
_exptl_absorpt_correction_T_min 0.760
_exptl_absorpt_correction_type gaussian
_exptl_absorpt_process_details
;
CrysAlisPro 1.171.38.46 (Rigaku Oxford Diffraction, 2015)
Numerical absorption correction based on gaussian integration over
            a multifaceted crystal model
Empirical absorption correction using spherical harmonics,
 implemented in SCALE3 ABSPACK scaling algorithm.
;
_exptl_crystal_colour red
_exptl_crystal_colour_primary red
_exptl_crystal_density_diffrn 1.261
_exptl_crystal_description irregular
_exptl_crystal_F_000 2016
_exptl_crystal_size_max 0.162
_exptl_crystal_size_mid 0.028
_exptl_crystal_size_min 0.019
_refine_diff_density_max 0.461
_refine_diff_density_min -0.378
_refine_diff_density_rms 0.065
_refine_ls_extinction_method none
_refine_ls_goodness_of_fit_ref 1.019
_refine_ls_hydrogen_treatment constr
_refine_ls_matrix_type full
_refine_ls_number_parameters 687
_refine_ls_number_reflns 5376
_refine_ls_number_restraints 101
_refine_ls_restrained_S_all 1.014
_refine_ls_R_factor_all 0.1781
_refine_ls_R_factor_gt 0.0960
_refine_ls_shift/su_max 0.000
_refine_ls_shift/su_mean 0.000
_refine_ls_structure_factor_coef Fsqd
_refine_ls_weighting_details 'w=1/[\s^2^(Fo^2^)+(0.1581P)^2^+1.9594P] where P=(Fo^2^+2Fc^2^)/3'
_refine_ls_weighting_scheme calc
_refine_ls_wR_factor_gt 0.2316
_refine_ls_wR_factor_ref 0.2985
_reflns_Friedel_coverage 0.000
_reflns_number_gt 2780
_reflns_number_total 5376
_reflns_threshold_expression 'I > 2\s(I)'
_cod_data_source_file c8sc04216k2.cif
_cod_data_source_block rhs46_dp
_cod_original_cell_volume 4968.3(15)
_cod_database_code 1550263
_shelx_shelxl_version_number 2018/3
_chemical_oxdiff_formula 'c123 h135 f3 n4 o10'
_shelx_space_group_comment
;
The symmetry employed for this shelxl refinement is uniquely defined
by the following loop, which should always be used as a source of
symmetry information in preference to the above space-group names.
They are only intended as comments.
;
_reflns_odcompleteness_completeness 91.23
_reflns_odcompleteness_iscentric 1
_reflns_odcompleteness_theta 39.58
_olex2_refinement_description
;
1. Fixed Uiso
 At 1.2 times of:
  All C(H) groups, All C(H,H) groups
 At 1.5 times of:
  All C(H,H,H) groups
2. Uiso/Uaniso restraints and constraints
All non-hydrogen atoms have similar U: within 1A with sigma of 0.01 and sigma
for terminal atoms of 0.02
C16_2 \\sim C17B_2 \\sim C18B_2 \\sim C19B_2 \\sim C20B_2 \\sim C21B_2 \\sim
C22B_2 \\sim C23B_2 \\sim C24B_2 \\sim C25B_2 \\sim C26B_2: within 2A with
sigma of 0.04 and sigma for terminal atoms of 0.08
3. Same fragment restrains
{C16_2, C17B_2, C18B_2, C19B_2, C20B_2, C21B_2, C22B_2, C23B_2, C24B_2, C25B_2,
C26B_2} sigma for 1-2: 0.02, 1-3: 0.04
as
{C16_2, C17_2, C18_2, C19_2, C20_2, C21_2, C22_2, C23_2, C24_2, C25_2, C26_2}
{C16_3, C17_3, C18_3, C19_3, C20_3, C21_3, C22B_3, C23B_3, C24B_3, C25B_3,
C26B_3} sigma for 1-2: 0.02, 1-3: 0.04
as
{C16_3, C17_3, C18_3, C19_3, C20_3, C21_3, C22_3, C23_3, C24_3, C25_3, C26_3}
{O15_5, C16B_5, C17B_5, C18B_5, C19B_5, C20B_5} sigma for 1-2: 0.02, 1-3: 0.04
as
{O15_5, C16_5, C17_5, C18_5, C19_5, C20_5}
{O21_5, C22B_5, C23B_5, C24B_5, C25B_5, C26B_5} sigma for 1-2: 0.02, 1-3: 0.04
{O21_5, C22C_5, C23C_5, C24C_5, C25C_5, C26C_5} sigma for 1-2: 0.02, 1-3: 0.04
as
{O21_5, C22_5, C23_5, C24_5, C25_5, C26_5}
4. Others
 1*[Sof(C22)+Sof(H22A)+Sof(H22B)+Sof(C23)+Sof(H23A)+Sof(H23B)+Sof(C24)+
 Sof(H24A)+Sof(H24B)+Sof(C25)+Sof(H25A)+Sof(H25B)+Sof(C26)+Sof(H26A)+Sof(H26B)+
 Sof(H26C)]+1*[Sof(C22B)+Sof(H22C)+Sof(H22D)+Sof(C23B)+Sof(H23C)+Sof(H23D)+
 Sof(C24B)+Sof(H24C)+Sof(H24D)+Sof(C25B)+Sof(H25C)+Sof(H25D)+Sof(C26B)+
 Sof(H26D)+Sof(H26E)+Sof(H26F)]+1*[Sof(C22C)+Sof(H22E)+Sof(H22F)+Sof(C23C)+
 Sof(H23E)+Sof(H23F)+Sof(C24C)+Sof(H24E)+Sof(H24F)+Sof(C25C)+Sof(H25E)+
 Sof(H25F)+Sof(C26C)+Sof(H26G)+Sof(H26H)+Sof(H26I)]=1 with esd of 0.001
 Sof(H16B)=Sof(C17B)=Sof(H17C)=Sof(H17D)=Sof(C18B)=Sof(H18C)=Sof(H18D)=
 Sof(C19B)=Sof(H19C)=Sof(H19D)=Sof(C20B)=Sof(H20C)=Sof(H20D)=Sof(C21B)=
 Sof(H21D)=Sof(H21E)=Sof(H21F)=Sof(C22B)=Sof(H22C)=Sof(H22D)=Sof(C23B)=
 Sof(H23C)=Sof(H23D)=Sof(C24B)=Sof(H24C)=Sof(H24D)=Sof(C25B)=Sof(H25C)=
 Sof(H25D)=Sof(C26B)=Sof(H26D)=Sof(H26E)=Sof(H26F)=1-FVAR(1)
 Sof(H16)=Sof(C17)=Sof(H17A)=Sof(H17B)=Sof(C18)=Sof(H18A)=Sof(H18B)=Sof(C19)=
 Sof(H19A)=Sof(H19B)=Sof(C20)=Sof(H20A)=Sof(H20B)=Sof(C21)=Sof(H21A)=Sof(H21B)=
 Sof(H21C)=Sof(C22)=Sof(H22A)=Sof(H22B)=Sof(C23)=Sof(H23A)=Sof(H23B)=Sof(C24)=
 Sof(H24A)=Sof(H24B)=Sof(C25)=Sof(H25A)=Sof(H25B)=Sof(C26)=Sof(H26A)=Sof(H26B)=
 Sof(H26C)=FVAR(1)
 Sof(H16B)=Sof(C22B)=Sof(H22C)=Sof(H22D)=Sof(C23B)=Sof(H23C)=Sof(H23D)=
 Sof(C24B)=Sof(H24C)=Sof(H24D)=Sof(C25B)=Sof(H25C)=Sof(H25D)=Sof(C26B)=
 Sof(H26D)=Sof(H26E)=Sof(H26F)=1-FVAR(2)
 Sof(H16)=Sof(C22)=Sof(H22A)=Sof(H22B)=Sof(C23)=Sof(H23A)=Sof(H23B)=Sof(C24)=
 Sof(H24A)=Sof(H24B)=Sof(C25)=Sof(H25A)=Sof(H25B)=Sof(C26)=Sof(H26A)=Sof(H26B)=
 Sof(H26C)=FVAR(2)
 Sof(C16B)=Sof(H16C)=Sof(H16D)=Sof(C17B)=Sof(H17C)=Sof(H17D)=Sof(C18B)=
 Sof(H18C)=Sof(H18D)=Sof(C19B)=Sof(H19C)=Sof(H19D)=Sof(C20B)=Sof(H20D)=
 Sof(H20E)=Sof(H20F)=1-FVAR(3)
 Sof(C16)=Sof(H16A)=Sof(H16B)=Sof(C17)=Sof(H17A)=Sof(H17B)=Sof(C18)=Sof(H18A)=
 Sof(H18B)=Sof(C19)=Sof(H19A)=Sof(H19B)=Sof(C20)=Sof(H20A)=Sof(H20B)=Sof(H20C)=
 FVAR(3)
 Sof(C22)=Sof(H22A)=Sof(H22B)=Sof(C23)=Sof(H23A)=Sof(H23B)=Sof(C24)=Sof(H24A)=
 Sof(H24B)=Sof(C25)=Sof(H25A)=Sof(H25B)=Sof(C26)=Sof(H26A)=Sof(H26B)=Sof(H26C)=
 FVAR(4)
 Sof(C22B)=Sof(H22C)=Sof(H22D)=Sof(C23B)=Sof(H23C)=Sof(H23D)=Sof(C24B)=
 Sof(H24C)=Sof(H24D)=Sof(C25B)=Sof(H25C)=Sof(H25D)=Sof(C26B)=Sof(H26D)=
 Sof(H26E)=Sof(H26F)=FVAR(5)
 Sof(C22C)=Sof(H22E)=Sof(H22F)=Sof(C23C)=Sof(H23E)=Sof(H23F)=Sof(C24C)=
 Sof(H24E)=Sof(H24F)=Sof(C25C)=Sof(H25E)=Sof(H25F)=Sof(C26C)=Sof(H26G)=
 Sof(H26H)=Sof(H26I)=FVAR(6)
5.a Ternary CH refined with riding coordinates:
 C16(H16), C16(H16), C16(H16B), C16(H16), C16(H16B), C16(H16)
5.b Secondary CH2 refined with riding coordinates:
 C17(H17A,H17B), C18(H18A,H18B), C19(H19A,H19B), C20(H20A,H20B), C22(H22A,
 H22B), C23(H23A,H23B), C24(H24A,H24B), C25(H25A,H25B), C17(H17A,H17B),
 C18(H18A,H18B), C19(H19A,H19B), C20(H20A,H20B), C22(H22A,H22B), C23(H23A,H23B),
  C24(H24A,H24B), C25(H25A,H25B), C17B(H17C,H17D), C18B(H18C,H18D), C19B(H19C,
 H19D), C20B(H20C,H20D), C22B(H22C,H22D), C23B(H23C,H23D), C24B(H24C,H24D),
 C25B(H25C,H25D), C17(H17A,H17B), C18(H18A,H18B), C19(H19A,H19B), C20(H20A,
 H20B), C22(H22A,H22B), C23(H23A,H23B), C24(H24A,H24B), C25(H25A,H25B),
 C22B(H22C,H22D), C23B(H23C,H23D), C24B(H24C,H24D), C25B(H25C,H25D), C17(H17A,
 H17B), C18(H18A,H18B), C19(H19A,H19B), C20(H20A,H20B), C22(H22A,H22B),
 C23(H23A,H23B), C24(H24A,H24B), C25(H25A,H25B), C16(H16A,H16B), C17(H17A,H17B),
  C18(H18A,H18B), C19(H19A,H19B), C16B(H16C,H16D), C17B(H17C,H17D), C18B(H18C,
 H18D), C19B(H19C,H19D), C22(H22A,H22B), C23(H23A,H23B), C24(H24A,H24B),
 C25(H25A,H25B), C22B(H22C,H22D), C23B(H23C,H23D), C24B(H24C,H24D), C25B(H25C,
 H25D), C22C(H22E,H22F), C23C(H23E,H23F), C24C(H24E,H24F), C25C(H25E,H25F)
5.c Me refined with riding coordinates:
 C21(H21A,H21B,H21C), C26(H26A,H26B,H26C), C21(H21A,H21B,H21C), C26(H26A,H26B,
 H26C), C21B(H21D,H21E,H21F), C26B(H26D,H26E,H26F), C21(H21A,H21B,H21C),
 C26(H26A,H26B,H26C), C26B(H26D,H26E,H26F), C21(H21A,H21B,H21C), C26(H26A,H26B,
 H26C), C20(H20A,H20B,H20C), C20B(H20D,H20E,H20F), C26(H26A,H26B,H26C),
 C26B(H26D,H26E,H26F), C26C(H26G,H26H,H26I)
5.d Aromatic/amide H refined with riding coordinates:
 C3(H3), C8(H8), C9(H9), C3(H3), C8(H8), C9(H9), C3(H3), C8(H8), C9(H9),
 C3(H3), C8(H8), C9(H9), C3(H3), C4(H4), C9(H9), C10(H10), C6(H6), C7(H7),
 C8(H8), C9(H9), C10(H10)
;
_olex2_submission_special_instructions 'No special instructions were received'
_oxdiff_exptl_absorpt_empirical_details
;
Empirical correction (ABSPACK) includes:
- Absorption correction using spherical harmonics
- Frame scaling
;
_oxdiff_exptl_absorpt_empirical_full_max 1.362
_oxdiff_exptl_absorpt_empirical_full_min 0.825

loop_
_space_group_symop_operation_xyz
'x, y, z'
'-x, -y, -z'

loop_
_atom_site_label
_atom_site_type_symbol
_atom_site_fract_x
_atom_site_fract_y
_atom_site_fract_z
_atom_site_U_iso_or_equiv
_atom_site_adp_type
_atom_site_occupancy
_atom_site_site_symmetry_order
_atom_site_calc_flag
_atom_site_refinement_flags_posn
_atom_site_refinement_flags_adp
_atom_site_refinement_flags_occupancy
_atom_site_disorder_assembly
_atom_site_disorder_group
C1_1 C 0.5613(8) 0.4040(7) 0.0665(7) 0.033(4) Uiso 1 1 d . U . . .
C2_1 C 0.4747(8) 0.4127(7) 0.0951(7) 0.030(4) Uiso 1 1 d . U . . .
C3_1 C 0.4513(8) 0.4453(7) 0.1534(7) 0.033(4) Uiso 1 1 d . U . . .
H3_1 H 0.392660 0.449630 0.174965 0.040 Uiso 1 1 calc R . . . .
C4_1 C 0.5114(8) 0.4702(8) 0.1787(7) 0.034(4) Uiso 1 1 d . U . . .
C5_1 C 0.5991(8) 0.4649(8) 0.1494(7) 0.031(4) Uiso 1 1 d . U . . .
C6_1 C 0.6247(8) 0.4339(7) 0.0909(7) 0.027(4) Uiso 1 1 d . U . . .
C7_1 C 0.7117(8) 0.4281(7) 0.0601(7) 0.030(4) Uiso 1 1 d . U . . .
C8_1 C 0.7719(8) 0.4533(7) 0.0897(7) 0.040(4) Uiso 1 1 d . U . . .
H8_1 H 0.831230 0.450300 0.069777 0.048 Uiso 1 1 calc R . . . .
C9_1 C 0.7440(8) 0.4825(7) 0.1480(7) 0.043(4) Uiso 1 1 d . U . . .
H9_1 H 0.785111 0.497632 0.168315 0.051 Uiso 1 1 calc R . . . .
C10_1 C 0.6577(8) 0.4901(8) 0.1771(7) 0.034(4) Uiso 1 1 d . U . . .
C11_1 C 0.6303(9) 0.5245(8) 0.2372(7) 0.045(4) Uiso 1 1 d . U . . .
O12_1 O 0.6842(5) 0.5396(5) 0.2656(4) 0.047(3) Uiso 1 1 d . U . . .
N13_1 N 0.5433(7) 0.5332(6) 0.2625(5) 0.037(3) Uiso 1 1 d . U . . .
C14_1 C 0.4826(9) 0.5053(8) 0.2389(7) 0.043(4) Uiso 1 1 d . U . . .
O15_1 O 0.4058(5) 0.5124(5) 0.2646(4) 0.041(3) Uiso 1 1 d . U . . .
C16_1 C 0.5155(8) 0.5657(8) 0.3257(7) 0.039(4) Uiso 1 1 d . U . . .
H16_1 H 0.451502 0.572745 0.333190 0.046 Uiso 1 1 calc R . . . .
C17_1 C 0.5465(8) 0.6515(8) 0.3059(7) 0.054(4) Uiso 1 1 d . U . . .
H17A_1 H 0.536798 0.686393 0.255738 0.064 Uiso 1 1 calc R . . . .
H17B_1 H 0.608948 0.646505 0.305549 0.064 Uiso 1 1 calc R . . . .
C18_1 C 0.5012(8) 0.6945(8) 0.3594(7) 0.061(5) Uiso 1 1 d . U . . .
H18A_1 H 0.522618 0.667470 0.406363 0.074 Uiso 1 1 calc R . . . .
H18B_1 H 0.439156 0.686273 0.369502 0.074 Uiso 1 1 calc R . . . .
C19_1 C 0.5139(9) 0.7884(9) 0.3315(8) 0.077(5) Uiso 1 1 d . U . . .
H19A_1 H 0.487298 0.815827 0.287163 0.093 Uiso 1 1 calc R . . . .
H19B_1 H 0.576109 0.796494 0.316209 0.093 Uiso 1 1 calc R . . . .
C20_1 C 0.4764(9) 0.8331(10) 0.3874(8) 0.086(6) Uiso 1 1 d . U . . .
H20A_1 H 0.505928 0.808882 0.430228 0.103 Uiso 1 1 calc R . . . .
H20B_1 H 0.488348 0.892994 0.364091 0.103 Uiso 1 1 calc R . . . .
C21_1 C 0.3854(9) 0.8267(10) 0.4131(9) 0.102(6) Uiso 1 1 d . U . . .
H21A_1 H 0.365872 0.856106 0.448120 0.153 Uiso 1 1 calc R . . . .
H21B_1 H 0.355380 0.851830 0.371259 0.153 Uiso 1 1 calc R . . . .
H21C_1 H 0.372978 0.767635 0.437462 0.153 Uiso 1 1 calc R . . . .
C22_1 C 0.5373(8) 0.5001(8) 0.3955(7) 0.051(4) Uiso 1 1 d . U . . .
H22A_1 H 0.522112 0.524294 0.435075 0.061 Uiso 1 1 calc R . . . .
H22B_1 H 0.600170 0.487744 0.388095 0.061 Uiso 1 1 calc R . . . .
C23_1 C 0.4941(7) 0.4172(8) 0.4225(7) 0.050(4) Uiso 1 1 d . U . . .
H23A_1 H 0.503886 0.395406 0.381514 0.061 Uiso 1 1 calc R . . . .
H23B_1 H 0.521585 0.376092 0.462483 0.061 Uiso 1 1 calc R . . . .
C24_1 C 0.3984(8) 0.4245(8) 0.4504(7) 0.059(5) Uiso 1 1 d . U . . .
H24A_1 H 0.388275 0.439124 0.495367 0.070 Uiso 1 1 calc R . . . .
H24B_1 H 0.371250 0.470089 0.412697 0.070 Uiso 1 1 calc R . . . .
C25_1 C 0.3578(8) 0.3444(9) 0.4673(8) 0.072(5) Uiso 1 1 d . U . . .
H25A_1 H 0.386964 0.297829 0.502686 0.087 Uiso 1 1 calc R . . . .
H25B_1 H 0.363755 0.331607 0.421716 0.087 Uiso 1 1 calc R . . . .
C26_1 C 0.2599(10) 0.3535(11) 0.5011(9) 0.125(7) Uiso 1 1 d . U . . .
H26A_1 H 0.233153 0.301313 0.512282 0.188 Uiso 1 1 calc R . . . .
H26B_1 H 0.254460 0.365648 0.546446 0.188 Uiso 1 1 calc R . . . .
H26C_1 H 0.231312 0.399336 0.465693 0.188 Uiso 1 1 calc R . . . .
C1_2 C 0.5865(7) 0.3738(7) 0.0067(6) 0.026(4) Uiso 1 1 d . U . . .
C2_2 C 0.5253(7) 0.3448(7) -0.0204(7) 0.027(4) Uiso 1 1 d . U . . .
C3_2 C 0.5523(8) 0.3263(7) -0.0857(6) 0.032(4) Uiso 1 1 d . U . . .
H3_2 H 0.511191 0.311907 -0.106494 0.039 Uiso 1 1 calc R . . . .
C4_2 C 0.6354(8) 0.3286(7) -0.1193(7) 0.028(4) Uiso 1 1 d . U . . .
C5_2 C 0.6989(7) 0.3521(7) -0.0930(6) 0.022(4) Uiso 1 1 d . U . . .
C6_2 C 0.6748(7) 0.3764(7) -0.0300(7) 0.028(4) Uiso 1 1 d . U . . .
C7_2 C 0.7377(8) 0.4033(7) -0.0043(7) 0.030(4) Uiso 1 1 d . U . . .
C8_2 C 0.8227(8) 0.4059(8) -0.0421(7) 0.050(4) Uiso 1 1 d . U . . .
H8_2 H 0.865105 0.424501 -0.025728 0.059 Uiso 1 1 calc R . . . .
C9_2 C 0.8454(8) 0.3816(8) -0.1034(7) 0.042(4) Uiso 1 1 d . U . . .
H9_2 H 0.903501 0.382122 -0.127633 0.050 Uiso 1 1 calc R . . . .
C10_2 C 0.7844(8) 0.3567(8) -0.1291(7) 0.034(4) Uiso 1 1 d . U . . .
C11_2 C 0.8079(9) 0.3335(8) -0.1951(7) 0.044(4) Uiso 1 1 d . U . . .
O12_2 O 0.8831(5) 0.3367(5) -0.2272(5) 0.048(3) Uiso 1 1 d . U . . .
N13_2 N 0.7465(6) 0.3117(6) -0.2232(5) 0.033(3) Uiso 1 1 d . U . . .
C14_2 C 0.6616(9) 0.3083(8) -0.1882(7) 0.040(4) Uiso 1 1 d . U . . .
O15_2 O 0.6089(5) 0.2844(5) -0.2106(4) 0.046(3) Uiso 1 1 d . U . . .
C16_2 C 0.7720(8) 0.2963(9) -0.2941(7) 0.048(4) Uiso 1 1 d D U . . .
H16_2 H 0.833837 0.308442 -0.311554 0.057 Uiso 0.790(11) 1 calc R . P A 1
H16B_2 H 0.715475 0.279106 -0.295672 0.057 Uiso 0.210(11) 1 calc R . P A 2
C17_2 C 0.7260(10) 0.3565(10) -0.3516(8) 0.037(6) Uiso 0.790(11) 1 d D U P A 1
H17A_2 H 0.723286 0.412277 -0.347388 0.045 Uiso 0.790(11) 1 calc R . P A 1
H17B_2 H 0.666348 0.339854 -0.340682 0.045 Uiso 0.790(11) 1 calc R . P A 1
C18_2 C 0.7629(12) 0.3647(12) -0.4300(8) 0.056(8) Uiso 0.790(11) 1 d D U P A 1
H18A_2 H 0.724304 0.403568 -0.462067 0.067 Uiso 0.790(11) 1 calc R . P A 1
H18B_2 H 0.764262 0.309471 -0.434989 0.067 Uiso 0.790(11) 1 calc R . P A 1
C19_2 C 0.8550(11) 0.3970(13) -0.4577(10) 0.071(7) Uiso 0.790(11) 1 d D U P A 1
H19A_2 H 0.856521 0.447543 -0.445572 0.085 Uiso 0.790(11) 1 calc R . P A 1
H19B_2 H 0.896033 0.353665 -0.432012 0.085 Uiso 0.790(11) 1 calc R . P A 1
C20_2 C 0.8830(12) 0.4182(13) -0.5416(10) 0.077(7) Uiso 0.790(11) 1 d D U P A 1
H20A_2 H 0.840749 0.459410 -0.567633 0.093 Uiso 0.790(11) 1 calc R . P A 1
H20B_2 H 0.885605 0.367108 -0.553828 0.093 Uiso 0.790(11) 1 calc R . P A 1
C21_2 C 0.9711(17) 0.4543(17) -0.5663(14) 0.174(12) Uiso 0.790(11) 1 d D U P A 1
H21A_2 H 0.988827 0.467781 -0.619548 0.261 Uiso 0.790(11) 1 calc R . P A 1
H21B_2 H 0.968112 0.505220 -0.554562 0.261 Uiso 0.790(11) 1 calc R . P A 1
H21C_2 H 1.012860 0.413140 -0.540791 0.261 Uiso 0.790(11) 1 calc R . P A 1
C22_2 C 0.7683(12) 0.2053(9) -0.2806(10) 0.055(6) Uiso 0.790(11) 1 d D U P A 1
H22A_2 H 0.777818 0.197535 -0.328725 0.066 Uiso 0.790(11) 1 calc R . P A 1
H22B_2 H 0.709983 0.188228 -0.254783 0.066 Uiso 0.790(11) 1 calc R . P A 1
C23_2 C 0.8336(10) 0.1469(11) -0.2353(12) 0.052(5) Uiso 0.790(11) 1 d D U P A 1
H23A_2 H 0.826662 0.156940 -0.188341 0.063 Uiso 0.790(11) 1 calc R . P A 1
H23B_2 H 0.820702 0.088264 -0.223325 0.063 Uiso 0.790(11) 1 calc R . P A 1
C24_2 C 0.9258(10) 0.1584(11) -0.2741(10) 0.058(7) Uiso 0.790(11) 1 d D U P A 1
H24A_2 H 0.928982 0.162198 -0.325539 0.070 Uiso 0.790(11) 1 calc R . P A 1
H24B_2 H 0.941899 0.212551 -0.275701 0.070 Uiso 0.790(11) 1 calc R . P A 1
C25_2 C 0.9890(10) 0.0941(12) -0.2425(10) 0.059(7) Uiso 0.790(11) 1 d D U P A 1
H25A_2 H 1.046193 0.107621 -0.273256 0.071 Uiso 0.790(11) 1 calc R . P A 1
H25B_2 H 0.975360 0.039851 -0.242653 0.071 Uiso 0.790(11) 1 calc R . P A 1
C26_2 C 0.9915(12) 0.0862(13) -0.1631(10) 0.092(8) Uiso 0.790(11) 1 d D U P A 1
H26A_2 H 1.034872 0.042295 -0.143736 0.138 Uiso 0.790(11) 1 calc R . P A 1
H26B_2 H 1.006058 0.139518 -0.162862 0.138 Uiso 0.790(11) 1 calc R . P A 1
H26C_2 H 0.935254 0.071775 -0.132272 0.138 Uiso 0.790(11) 1 calc R . P A 1
C17B_2 C 0.777(4) 0.3716(19) -0.3603(16) 0.044(10) Uiso 0.210(11) 1 d D U P A 2
H17C_2 H 0.823324 0.404660 -0.361056 0.053 Uiso 0.210(11) 1 calc R . P A 2
H17D_2 H 0.722462 0.406105 -0.357181 0.053 Uiso 0.210(11) 1 calc R . P A 2
C18B_2 C 0.793(6) 0.355(3) -0.4314(17) 0.054(11) Uiso 0.210(11) 1 d D U P A 2
H18C_2 H 0.756916 0.310663 -0.426197 0.064 Uiso 0.210(11) 1 calc R . P A 2
H18D_2 H 0.853868 0.335021 -0.441600 0.064 Uiso 0.210(11) 1 calc R . P A 2
C19B_2 C 0.774(4) 0.434(3) -0.498(2) 0.05(2) Uiso 0.210(11) 1 d D U P A 2
H19C_2 H 0.711689 0.445698 -0.493945 0.066 Uiso 0.210(11) 1 calc R . P A 2
H19D_2 H 0.798727 0.482679 -0.495458 0.066 Uiso 0.210(11) 1 calc R . P A 2
C20B_2 C 0.812(5) 0.424(4) -0.573(2) 0.13(3) Uiso 0.210(11) 1 d D U P A 2
H20C_2 H 0.769433 0.444663 -0.605582 0.153 Uiso 0.210(11) 1 calc R . P A 2
H20D_2 H 0.827639 0.364196 -0.565669 0.153 Uiso 0.210(11) 1 calc R . P A 2
C21B_2 C 0.892(7) 0.474(8) -0.607(6) 0.27(6) Uiso 0.210(11) 1 d D U P A 2
H21D_2 H 0.916777 0.468312 -0.654502 0.402 Uiso 0.210(11) 1 calc R . P A 2
H21E_2 H 0.876155 0.533156 -0.613855 0.402 Uiso 0.210(11) 1 calc R . P A 2
H21F_2 H 0.934169 0.452952 -0.574073 0.402 Uiso 0.210(11) 1 calc R . P A 2
C22B_2 C 0.823(4) 0.218(2) -0.294(3) 0.057(11) Uiso 0.210(11) 1 d D U P A 2
H22C_2 H 0.882276 0.233851 -0.318791 0.069 Uiso 0.210(11) 1 calc R . P A 2
H22D_2 H 0.800441 0.197099 -0.326474 0.069 Uiso 0.210(11) 1 calc R . P A 2
C23B_2 C 0.830(2) 0.145(3) -0.223(4) 0.051(9) Uiso 0.210(11) 1 d D U P A 2
H23C_2 H 0.789279 0.155746 -0.181743 0.061 Uiso 0.210(11) 1 calc R . P A 2
H23D_2 H 0.814225 0.093402 -0.227237 0.061 Uiso 0.210(11) 1 calc R . P A 2
C24B_2 C 0.920(2) 0.133(3) -0.208(3) 0.039(18) Uiso 0.210(11) 1 d D U P A 2
H24C_2 H 0.950171 0.182602 -0.241804 0.046 Uiso 0.210(11) 1 calc R . P A 2
H24D_2 H 0.915622 0.133014 -0.157385 0.046 Uiso 0.210(11) 1 calc R . P A 2
C25B_2 C 0.974(2) 0.061(3) -0.213(5) 0.058(11) Uiso 0.210(11) 1 d D U P A 2
H25C_2 H 0.959751 0.044593 -0.251224 0.070 Uiso 0.210(11) 1 calc R . P A 2
H25D_2 H 0.961804 0.014517 -0.165237 0.070 Uiso 0.210(11) 1 calc R . P A 2
C26B_2 C 1.070(2) 0.076(3) -0.230(3) 0.019(18) Uiso 0.210(11) 1 d D U P A 2
H26D_2 H 1.103688 0.025273 -0.232869 0.028 Uiso 0.210(11) 1 calc R . P A 2
H26E_2 H 1.082888 0.121832 -0.277696 0.028 Uiso 0.210(11) 1 calc R . P A 2
H26F_2 H 1.084943 0.091731 -0.191638 0.028 Uiso 0.210(11) 1 calc R . P A 2
C1_3 C 0.5756(7) 0.0946(7) 0.0338(7) 0.020(4) Uiso 1 1 d . U . . .
C2_3 C 0.5010(7) 0.1489(7) 0.0350(7) 0.022(4) Uiso 1 1 d . U . . .
C3_3 C 0.4670(7) 0.1645(7) 0.1014(7) 0.029(4) Uiso 1 1 d . U . . .
H3_3 H 0.414372 0.196881 0.105026 0.035 Uiso 1 1 calc R . . . .
C4_3 C 0.5078(8) 0.1342(8) 0.1592(7) 0.033(4) Uiso 1 1 d . U . . .
C5_3 C 0.5833(8) 0.0822(8) 0.1585(7) 0.032(4) Uiso 1 1 d . U . . .
C6_3 C 0.6195(7) 0.0636(7) 0.0944(7) 0.026(4) Uiso 1 1 d . U . . .
C7_3 C 0.6957(8) 0.0107(8) 0.0927(7) 0.035(4) Uiso 1 1 d . U . . .
C8_3 C 0.7332(8) -0.0167(8) 0.1542(7) 0.040(4) Uiso 1 1 d . U . . .
H8_3 H 0.786428 -0.048515 0.152328 0.048 Uiso 1 1 calc R . . . .
C9_3 C 0.6989(8) -0.0013(8) 0.2185(7) 0.043(4) Uiso 1 1 d . U . . .
H9_3 H 0.726131 -0.023791 0.260302 0.052 Uiso 1 1 calc R . . . .
C10_3 C 0.6229(8) 0.0485(8) 0.2196(8) 0.041(4) Uiso 1 1 d . U . . .
C11_3 C 0.5828(10) 0.0651(10) 0.2869(9) 0.068(5) Uiso 1 1 d . U . . .
O12_3 O 0.6112(6) 0.0291(7) 0.3453(6) 0.092(4) Uiso 1 1 d . U . . .
N13_3 N 0.5106(7) 0.1190(7) 0.2883(6) 0.051(3) Uiso 1 1 d . U . . .
C14_3 C 0.4716(9) 0.1549(9) 0.2268(8) 0.050(4) Uiso 1 1 d . U . . .
O15_3 O 0.4066(5) 0.1999(5) 0.2295(4) 0.049(3) Uiso 1 1 d . U . . .
C16_3 C 0.4685(9) 0.1358(9) 0.3575(8) 0.057(5) Uiso 1 1 d D U . . .
H16_3 H 0.434293 0.189813 0.338599 0.069 Uiso 0.583(17) 1 calc R . P B 1
H16B_3 H 0.514966 0.111305 0.387203 0.069 Uiso 0.417(17) 1 calc R . P B 2
C17_3 C 0.4023(9) 0.0768(9) 0.4015(8) 0.075(5) Uiso 1 1 d D U . . .
H17A_3 H 0.430415 0.019839 0.418282 0.091 Uiso 1 1 calc R . . . .
H17B_3 H 0.362796 0.077039 0.369313 0.091 Uiso 1 1 calc R . . . .
C18_3 C 0.3484(8) 0.0945(9) 0.4699(8) 0.074(5) Uiso 1 1 d D U . . .
H18A_3 H 0.321003 0.151874 0.454468 0.089 Uiso 1 1 calc R . . . .
H18B_3 H 0.386216 0.090533 0.504559 0.089 Uiso 1 1 calc R . . . .
C19_3 C 0.2778(8) 0.0298(9) 0.5090(8) 0.073(5) Uiso 1 1 d D U . . .
H19A_3 H 0.245604 0.027606 0.472510 0.087 Uiso 1 1 calc R . . . .
H19B_3 H 0.305117 -0.026476 0.531130 0.087 Uiso 1 1 calc R . . . .
C20_3 C 0.2159(10) 0.0552(11) 0.5693(9) 0.101(6) Uiso 1 1 d D U . . .
H20A_3 H 0.182478 0.107716 0.546746 0.121 Uiso 1 1 calc R . . . .
H20B_3 H 0.248548 0.064572 0.602340 0.121 Uiso 1 1 calc R . . . .
C21_3 C 0.1553(10) -0.0151(11) 0.6132(9) 0.122(7) Uiso 1 1 d D U . . .
H21A_3 H 0.115462 0.000400 0.651851 0.182 Uiso 1 1 calc R . . . .
H21B_3 H 0.122917 -0.023742 0.580198 0.182 Uiso 1 1 calc R . . . .
H21C_3 H 0.188785 -0.066754 0.635622 0.182 Uiso 1 1 calc R . . . .
C22_3 C 0.5274(13) 0.1565(14) 0.3925(11) 0.052(9) Uiso 0.583(17) 1 d D U P B 1
H22A_3 H 0.563467 0.105520 0.413928 0.062 Uiso 0.583(17) 1 calc R . P B 1
H22B_3 H 0.493966 0.173209 0.433712 0.062 Uiso 0.583(17) 1 calc R . P B 1
C23_3 C 0.5857(16) 0.2254(18) 0.3437(16) 0.056(7) Uiso 0.583(17) 1 d D U P B 1
H23A_3 H 0.616705 0.210688 0.300799 0.067 Uiso 0.583(17) 1 calc R . P B 1
H23B_3 H 0.550086 0.277700 0.325087 0.067 Uiso 0.583(17) 1 calc R . P B 1
C24_3 C 0.6496(16) 0.2409(16) 0.3814(13) 0.053(7) Uiso 0.583(17) 1 d D U P B 1
H24A_3 H 0.689321 0.190775 0.395770 0.063 Uiso 0.583(17) 1 calc R . P B 1
H24B_3 H 0.619484 0.251195 0.426686 0.063 Uiso 0.583(17) 1 calc R . P B 1
C25_3 C 0.700(3) 0.315(3) 0.332(3) 0.091(8) Uiso 0.583(17) 1 d D U P B 1
H25A_3 H 0.659753 0.364396 0.314620 0.110 Uiso 0.583(17) 1 calc R . P B 1
H25B_3 H 0.732632 0.303418 0.287763 0.110 Uiso 0.583(17) 1 calc R . P B 1
C26_3 C 0.7626(15) 0.337(2) 0.3694(15) 0.092(11) Uiso 0.583(17) 1 d D U P B 1
H26A_3 H 0.793512 0.385705 0.334749 0.138 Uiso 0.583(17) 1 calc R . P B 1
H26B_3 H 0.730760 0.350445 0.412212 0.138 Uiso 0.583(17) 1 calc R . P B 1
H26C_3 H 0.803671 0.289441 0.385343 0.138 Uiso 0.583(17) 1 calc R . P B 1
C22B_3 C 0.4758(17) 0.2228(14) 0.3433(18) 0.063(14) Uiso 0.417(17) 1 d D U P B 2
H22C_3 H 0.454208 0.231074 0.390954 0.075 Uiso 0.417(17) 1 calc R . P B 2
H22D_3 H 0.433919 0.253716 0.311069 0.075 Uiso 0.417(17) 1 calc R . P B 2
C23B_3 C 0.5557(19) 0.268(2) 0.3111(18) 0.057(9) Uiso 0.417(17) 1 d D U P B 2
H23C_3 H 0.540137 0.328171 0.300794 0.069 Uiso 0.417(17) 1 calc R . P B 2
H23D_3 H 0.578929 0.260584 0.263250 0.069 Uiso 0.417(17) 1 calc R . P B 2
C24B_3 C 0.625(2) 0.244(3) 0.355(2) 0.058(7) Uiso 0.417(17) 1 d D U P B 2
H24C_3 H 0.653988 0.190251 0.351178 0.069 Uiso 0.417(17) 1 calc R . P B 2
H24D_3 H 0.599076 0.232929 0.406922 0.069 Uiso 0.417(17) 1 calc R . P B 2
C25B_3 C 0.693(4) 0.305(4) 0.334(4) 0.092(9) Uiso 0.417(17) 1 d D U P B 2
H25C_3 H 0.667856 0.353672 0.347925 0.111 Uiso 0.417(17) 1 calc R . P B 2
H25D_3 H 0.711688 0.324956 0.279779 0.111 Uiso 0.417(17) 1 calc R . P B 2
C26B_3 C 0.772(2) 0.268(3) 0.370(3) 0.15(2) Uiso 0.417(17) 1 d D U P B 2
H26D_3 H 0.813538 0.310311 0.354839 0.220 Uiso 0.417(17) 1 calc R . P B 2
H26E_3 H 0.754171 0.248780 0.424074 0.220 Uiso 0.417(17) 1 calc R . P B 2
H26F_3 H 0.798033 0.220045 0.355880 0.220 Uiso 0.417(17) 1 calc R . P B 2
C1_4 C 0.6051(7) 0.0674(7) -0.0284(6) 0.023(4) Uiso 1 1 d . U . . .
C2_4 C 0.5547(7) 0.0871(7) -0.0824(6) 0.023(4) Uiso 1 1 d . U . . .
C3_4 C 0.5851(8) 0.0555(7) -0.1416(7) 0.035(4) Uiso 1 1 d . U . . .
H3_4 H 0.552195 0.068565 -0.179342 0.042 Uiso 1 1 calc R . . . .
C4_4 C 0.6594(8) 0.0077(8) -0.1451(7) 0.028(4) Uiso 1 1 d . U . . .
C5_4 C 0.7087(8) -0.0137(7) -0.0895(7) 0.027(4) Uiso 1 1 d . U . . .
C6_4 C 0.6814(7) 0.0143(7) -0.0287(7) 0.026(4) Uiso 1 1 d . U . . .
C7_4 C 0.7302(8) -0.0108(8) 0.0280(7) 0.034(4) Uiso 1 1 d . U . . .
C8_4 C 0.8066(8) -0.0595(7) 0.0201(7) 0.036(4) Uiso 1 1 d . U . . .
H8_4 H 0.840591 -0.076506 0.057484 0.043 Uiso 1 1 calc R . . . .
C9_4 C 0.8342(8) -0.0835(7) -0.0414(7) 0.036(4) Uiso 1 1 d . U . . .
H9_4 H 0.887468 -0.114605 -0.046242 0.043 Uiso 1 1 calc R . . . .
C10_4 C 0.7850(8) -0.0625(8) -0.0950(7) 0.032(4) Uiso 1 1 d . U . . .
C11_4 C 0.8131(8) -0.0876(8) -0.1598(7) 0.035(4) Uiso 1 1 d . U . . .
O12_4 O 0.8852(5) -0.1262(5) -0.1663(4) 0.046(3) Uiso 1 1 d . U . . .
N13_4 N 0.7622(6) -0.0699(6) -0.2109(6) 0.038(3) Uiso 1 1 d . U . . .
C14_4 C 0.6833(8) -0.0226(8) -0.2084(7) 0.031(4) Uiso 1 1 d . U . . .
O15_4 O 0.6419(5) -0.0058(5) -0.2562(5) 0.043(3) Uiso 1 1 d . U . . .
C16_4 C 0.7897(8) -0.1019(8) -0.2737(7) 0.040(4) Uiso 1 1 d . U . . .
H16_4 H 0.740215 -0.087324 -0.300370 0.048 Uiso 1 1 calc R . . . .
C17_4 C 0.8005(8) -0.1972(8) -0.2455(7) 0.043(4) Uiso 1 1 d . U . . .
H17A_4 H 0.853675 -0.215201 -0.224535 0.051 Uiso 1 1 calc R . . . .
H17B_4 H 0.751714 -0.219910 -0.205634 0.051 Uiso 1 1 calc R . . . .
C18_4 C 0.8048(8) -0.2324(8) -0.3056(7) 0.049(4) Uiso 1 1 d . U . . .
H18A_4 H 0.859152 -0.217635 -0.340885 0.059 Uiso 1 1 calc R . . . .
H18B_4 H 0.757097 -0.205876 -0.332530 0.059 Uiso 1 1 calc R . . . .
C19_4 C 0.7997(9) -0.3262(9) -0.2776(8) 0.078(5) Uiso 1 1 d . U . . .
H19A_4 H 0.840747 -0.352061 -0.243399 0.094 Uiso 1 1 calc R . . . .
H19B_4 H 0.741497 -0.340019 -0.249189 0.094 Uiso 1 1 calc R . . . .
C20_4 C 0.8188(10) -0.3644(10) -0.3369(9) 0.093(6) Uiso 1 1 d . U . . .
H20A_4 H 0.876600 -0.350083 -0.366075 0.111 Uiso 1 1 calc R . . . .
H20B_4 H 0.776822 -0.340203 -0.370400 0.111 Uiso 1 1 calc R . . . .
C21_4 C 0.8148(9) -0.4594(10) -0.3052(8) 0.094(6) Uiso 1 1 d . U . . .
H21A_4 H 0.827502 -0.481625 -0.345403 0.141 Uiso 1 1 calc R . . . .
H21B_4 H 0.857045 -0.483650 -0.272735 0.141 Uiso 1 1 calc R . . . .
H21C_4 H 0.757295 -0.473773 -0.277060 0.141 Uiso 1 1 calc R . . . .
C22_4 C 0.8632(8) -0.0575(8) -0.3288(7) 0.053(5) Uiso 1 1 d . U . . .
H22A_4 H 0.910274 -0.060978 -0.302492 0.064 Uiso 1 1 calc R . . . .
H22B_4 H 0.884160 -0.087855 -0.363572 0.064 Uiso 1 1 calc R . . . .
C23_4 C 0.8450(8) 0.0317(8) -0.3722(7) 0.058(5) Uiso 1 1 d . U . . .
H23A_4 H 0.830493 0.064072 -0.338597 0.070 Uiso 1 1 calc R . . . .
H23B_4 H 0.794632 0.036700 -0.395266 0.070 Uiso 1 1 calc R . . . .
C24_4 C 0.9202(8) 0.0687(9) -0.4314(7) 0.066(5) Uiso 1 1 d . U . . .
H24A_4 H 0.969044 0.067029 -0.407555 0.079 Uiso 1 1 calc R . . . .
H24B_4 H 0.937560 0.032969 -0.462007 0.079 Uiso 1 1 calc R . . . .
C25_4 C 0.9039(10) 0.1564(10) -0.4808(9) 0.096(6) Uiso 1 1 d . U . . .
H25A_4 H 0.892357 0.193335 -0.451164 0.115 Uiso 1 1 calc R . . . .
H25B_4 H 0.851784 0.159476 -0.501156 0.115 Uiso 1 1 calc R . . . .
C26_4 C 0.9783(9) 0.1894(10) -0.5448(8) 0.096(6) Uiso 1 1 d . U . . .
H26A_4 H 0.963260 0.246965 -0.574721 0.144 Uiso 1 1 calc R . . . .
H26B_4 H 1.029872 0.188008 -0.525150 0.144 Uiso 1 1 calc R . . . .
H26C_4 H 0.989251 0.154110 -0.575201 0.144 Uiso 1 1 calc R . . . .
C1_5 C 0.4360(8) 0.3439(8) 0.0168(7) 0.032(4) Uiso 1 1 d . U . . .
C2_5 C 0.4129(7) 0.3852(7) 0.0686(6) 0.026(4) Uiso 1 1 d . U . . .
C3_5 C 0.3239(7) 0.4030(7) 0.0923(6) 0.033(4) Uiso 1 1 d . U . . .
H3_5 H 0.306502 0.427679 0.129161 0.039 Uiso 1 1 calc R . . . .
C4_5 C 0.2644(8) 0.3846(8) 0.0622(7) 0.043(4) Uiso 1 1 d . U . . .
H4_5 H 0.206136 0.402737 0.074041 0.051 Uiso 1 1 calc R . . . .
C5_5 C 0.2864(8) 0.3389(8) 0.0135(7) 0.032(4) Uiso 1 1 d . U . . .
C6_5 C 0.2219(8) 0.3240(8) -0.0169(7) 0.037(4) Uiso 1 1 d . U . . .
C7_5 C 0.2389(8) 0.2792(8) -0.0642(7) 0.035(4) Uiso 1 1 d . U . . .
C8_5 C 0.3233(8) 0.2392(8) -0.0718(7) 0.033(4) Uiso 1 1 d . U . . .
C9_5 C 0.3431(8) 0.1952(8) -0.1216(7) 0.039(4) Uiso 1 1 d . U . . .
H9_5 H 0.301967 0.196167 -0.150022 0.047 Uiso 1 1 calc R . . . .
C10_5 C 0.4201(8) 0.1511(8) -0.1294(7) 0.041(4) Uiso 1 1 d . U . . .
H10_5 H 0.435773 0.128362 -0.167642 0.049 Uiso 1 1 calc R . . . .
C11_5 C 0.4766(7) 0.1398(7) -0.0797(7) 0.025(4) Uiso 1 1 d . U . . .
C12_5 C 0.4561(7) 0.1785(8) -0.0263(7) 0.028(4) Uiso 1 1 d . U . . .
C13_5 C 0.3846(7) 0.2419(8) -0.0323(6) 0.028(4) Uiso 1 1 d . U . . .
C14_5 C 0.3729(8) 0.3079(8) -0.0016(6) 0.028(4) Uiso 1 1 d . U . . .
O15_5 O 0.1412(5) 0.3629(5) -0.0035(4) 0.044(3) Uiso 1 1 d D U . . .
C16_5 C 0.0779(15) 0.3020(17) 0.0346(17) 0.028(8) Uiso 0.472(19) 1 d D U P C 1
H16A_5 H 0.103432 0.252006 0.069638 0.034 Uiso 0.472(19) 1 calc R . P C 1
H16B_5 H 0.057656 0.284552 -0.001042 0.034 Uiso 0.472(19) 1 calc R . P C 1
C17_5 C 0.0040(15) 0.340(2) 0.0754(14) 0.044(8) Uiso 0.472(19) 1 d D U P C 1
H17A_5 H -0.049741 0.316133 0.077680 0.053 Uiso 0.472(19) 1 calc R . P C 1
H17B_5 H -0.001628 0.401173 0.049075 0.053 Uiso 0.472(19) 1 calc R . P C 1
C18_5 C 0.0189(18) 0.322(2) 0.1541(17) 0.058(9) Uiso 0.472(19) 1 d D U P C 1
H18A_5 H 0.019446 0.261221 0.180191 0.069 Uiso 0.472(19) 1 calc R . P C 1
H18B_5 H 0.076847 0.339613 0.150090 0.069 Uiso 0.472(19) 1 calc R . P C 1
C19_5 C -0.0397(18) 0.3607(18) 0.1991(16) 0.052(9) Uiso 0.472(19) 1 d D U P C 1
H19A_5 H -0.034490 0.329190 0.251084 0.062 Uiso 0.472(19) 1 calc R . P C 1
H19B_5 H -0.098561 0.355582 0.193830 0.062 Uiso 0.472(19) 1 calc R . P C 1
C20_5 C -0.0278(19) 0.4548(15) 0.182(2) 0.064(12) Uiso 0.472(19) 1 d D U P C 1
H20A_5 H -0.070961 0.475413 0.216136 0.096 Uiso 0.472(19) 1 calc R . P C 1
H20B_5 H 0.029592 0.460841 0.188975 0.096 Uiso 0.472(19) 1 calc R . P C 1
H20C_5 H -0.034645 0.487301 0.131573 0.096 Uiso 0.472(19) 1 calc R . P C 1
C16B_5 C 0.0633(14) 0.3194(16) 0.0188(15) 0.036(8) Uiso 0.528(19) 1 d D U P C 2
H16C_5 H 0.073069 0.261626 0.052685 0.043 Uiso 0.528(19) 1 calc R . P C 2
H16D_5 H 0.044875 0.316722 -0.024721 0.043 Uiso 0.528(19) 1 calc R . P C 2
C17B_5 C -0.0044(13) 0.366(2) 0.0567(14) 0.044(8) Uiso 0.528(19) 1 d D U P C 2
H17C_5 H -0.058986 0.338764 0.070123 0.053 Uiso 0.528(19) 1 calc R . P C 2
H17D_5 H -0.013356 0.423825 0.022073 0.053 Uiso 0.528(19) 1 calc R . P C 2
C18B_5 C 0.0189(17) 0.371(2) 0.1275(15) 0.068(9) Uiso 0.528(19) 1 d D U P C 2
H18C_5 H 0.032378 0.313013 0.159781 0.082 Uiso 0.528(19) 1 calc R . P C 2
H18D_5 H 0.071936 0.401036 0.112856 0.082 Uiso 0.528(19) 1 calc R . P C 2
C19B_5 C -0.0439(17) 0.410(2) 0.1702(15) 0.052(8) Uiso 0.528(19) 1 d D U P C 2
H19C_5 H -0.096801 0.379364 0.184086 0.062 Uiso 0.528(19) 1 calc R . P C 2
H19D_5 H -0.057301 0.467181 0.137294 0.062 Uiso 0.528(19) 1 calc R . P C 2
C20B_5 C -0.0251(14) 0.4164(18) 0.2415(14) 0.052(10) Uiso 0.528(19) 1 d D U P C 2
H20D_5 H -0.074641 0.444593 0.263725 0.078 Uiso 0.528(19) 1 calc R . P C 2
H20E_5 H -0.014362 0.360228 0.276382 0.078 Uiso 0.528(19) 1 calc R . P C 2
H20F_5 H 0.025384 0.448589 0.229300 0.078 Uiso 0.528(19) 1 calc R . P C 2
O21_5 O 0.1808(5) 0.2674(5) -0.0999(4) 0.041(3) Uiso 1 1 d D U . . .
C22_5 C 0.152(4) 0.3415(14) -0.152(2) 0.051(7) Uiso 0.480(13) 1 d D U P D 1
H22A_5 H 0.201996 0.369800 -0.187589 0.062 Uiso 0.480(13) 1 calc R . P D 1
H22B_5 H 0.121064 0.379950 -0.127240 0.062 Uiso 0.480(13) 1 calc R . P D 1
C23_5 C 0.093(2) 0.322(3) -0.1937(18) 0.047(8) Uiso 0.480(13) 1 d D U P D 1
H23A_5 H 0.040020 0.299814 -0.159220 0.057 Uiso 0.480(13) 1 calc R . P D 1
H23B_5 H 0.076900 0.373698 -0.232485 0.057 Uiso 0.480(13) 1 calc R . P D 1
C24_5 C 0.134(2) 0.2600(17) -0.2275(15) 0.054(8) Uiso 0.480(13) 1 d D U P D 1
H24A_5 H 0.089758 0.241966 -0.246095 0.065 Uiso 0.480(13) 1 calc R . P D 1
H24B_5 H 0.154766 0.210250 -0.189261 0.065 Uiso 0.480(13) 1 calc R . P D 1
C25_5 C 0.2109(17) 0.2932(18) -0.2931(16) 0.060(9) Uiso 0.480(13) 1 d D U P D 1
H25A_5 H 0.256876 0.308202 -0.274731 0.072 Uiso 0.480(13) 1 calc R . P D 1
H25B_5 H 0.191105 0.343982 -0.331214 0.072 Uiso 0.480(13) 1 calc R . P D 1
C26_5 C 0.2467(18) 0.2243(19) -0.3275(16) 0.087(13) Uiso 0.480(13) 1 d D U P D 1
H26A_5 H 0.294444 0.245364 -0.368017 0.131 Uiso 0.480(13) 1 calc R . P D 1
H26B_5 H 0.266851 0.174393 -0.289824 0.131 Uiso 0.480(13) 1 calc R . P D 1
H26C_5 H 0.201212 0.210100 -0.346192 0.131 Uiso 0.480(13) 1 calc R . P D 1
C22B_5 C 0.163(6) 0.332(2) -0.165(3) 0.052(9) Uiso 0.262(14) 1 d D U P D 2
H22C_5 H 0.215129 0.361966 -0.191845 0.062 Uiso 0.262(14) 1 calc R . P D 2
H22D_5 H 0.118130 0.372287 -0.151861 0.062 Uiso 0.262(14) 1 calc R . P D 2
C23B_5 C 0.132(5) 0.295(3) -0.213(2) 0.053(8) Uiso 0.262(14) 1 d D U P D 2
H23C_5 H 0.178035 0.256113 -0.226926 0.063 Uiso 0.262(14) 1 calc R . P D 2
H23D_5 H 0.081876 0.262390 -0.184510 0.063 Uiso 0.262(14) 1 calc R . P D 2
C24B_5 C 0.108(3) 0.358(3) -0.2805(19) 0.046(19) Uiso 0.262(14) 1 d D U P D 2
H24C_5 H 0.157370 0.392202 -0.308851 0.055 Uiso 0.262(14) 1 calc R . P D 2
H24D_5 H 0.059931 0.395059 -0.267464 0.055 Uiso 0.262(14) 1 calc R . P D 2
C25B_5 C 0.081(5) 0.314(3) -0.330(3) 0.081(19) Uiso 0.262(14) 1 d D U P D 2
H25C_5 H 0.131084 0.280201 -0.346185 0.097 Uiso 0.262(14) 1 calc R . P D 2
H25D_5 H 0.035630 0.275260 -0.299796 0.097 Uiso 0.262(14) 1 calc R . P D 2
C26B_5 C 0.048(3) 0.379(3) -0.399(2) 0.08(2) Uiso 0.262(14) 1 d D U P D 2
H26D_5 H 0.031469 0.350099 -0.427929 0.123 Uiso 0.262(14) 1 calc R . P D 2
H26E_5 H -0.002663 0.411979 -0.383009 0.123 Uiso 0.262(14) 1 calc R . P D 2
H26F_5 H 0.092744 0.416918 -0.429375 0.123 Uiso 0.262(14) 1 calc R . P D 2
C22C_5 C 0.150(8) 0.341(2) -0.152(4) 0.051(8) Uiso 0.258(17) 1 d D U P D 3
H22E_5 H 0.197803 0.377085 -0.179618 0.062 Uiso 0.258(17) 1 calc R . P D 3
H22F_5 H 0.107158 0.372191 -0.125357 0.062 Uiso 0.258(17) 1 calc R . P D 3
C23C_5 C 0.109(5) 0.320(6) -0.204(3) 0.050(9) Uiso 0.258(17) 1 d D U P D 3
H23E_5 H 0.063322 0.280574 -0.175919 0.060 Uiso 0.258(17) 1 calc R . P D 3
H23F_5 H 0.081151 0.371486 -0.235976 0.060 Uiso 0.258(17) 1 calc R . P D 3
C24C_5 C 0.171(3) 0.282(4) -0.251(3) 0.055(9) Uiso 0.258(17) 1 d D U P D 3
H24E_5 H 0.201397 0.232562 -0.219588 0.066 Uiso 0.258(17) 1 calc R . P D 3
H24F_5 H 0.214430 0.322779 -0.281999 0.066 Uiso 0.258(17) 1 calc R . P D 3
C25C_5 C 0.128(3) 0.254(3) -0.303(2) 0.05(2) Uiso 0.258(17) 1 d D U P D 3
H25E_5 H 0.172798 0.225943 -0.330761 0.063 Uiso 0.258(17) 1 calc R . P D 3
H25F_5 H 0.085017 0.213760 -0.272482 0.063 Uiso 0.258(17) 1 calc R . P D 3
C26C_5 C 0.085(5) 0.330(4) -0.359(4) 0.10(2) Uiso 0.258(17) 1 d D U P D 3
H26G_5 H 0.059198 0.309681 -0.389499 0.157 Uiso 0.258(17) 1 calc R . P D 3
H26H_5 H 0.039786 0.357408 -0.331695 0.157 Uiso 0.258(17) 1 calc R . P D 3
H26I_5 H 0.127566 0.369591 -0.389973 0.157 Uiso 0.258(17) 1 calc R . P D 3
C1_6 C 0.8995(12) 0.1485(12) 0.0055(10) 0.088(6) Uiso 1 1 d . U . . .
F2_6 F 0.8445(5) 0.1589(5) -0.0399(5) 0.084(3) Uiso 1 1 d . U . . .
F3_6 F 0.9630(5) 0.1999(5) -0.0393(4) 0.081(3) Uiso 1 1 d . U . . .
F4_6 F 0.9390(5) 0.0712(6) 0.0135(5) 0.089(3) Uiso 1 1 d . U . . .
C5_6 C 0.8663(9) 0.1616(9) 0.0724(8) 0.054(5) Uiso 1 1 d . U . . .
C6_6 C 0.9169(9) 0.1414(8) 0.1254(8) 0.061(5) Uiso 1 1 d . U . . .
H6_6 H 0.973883 0.118686 0.116212 0.073 Uiso 1 1 calc R . . . .
C7_6 C 0.8870(10) 0.1534(9) 0.1902(9) 0.079(5) Uiso 1 1 d . U . . .
H7_6 H 0.921953 0.136714 0.226818 0.094 Uiso 1 1 calc R . . . .
C8_6 C 0.8047(9) 0.1904(9) 0.2031(8) 0.064(5) Uiso 1 1 d . U . . .
H8_6 H 0.782990 0.200875 0.247650 0.077 Uiso 1 1 calc R . . . .
C9_6 C 0.7566(9) 0.2109(9) 0.1492(8) 0.063(5) Uiso 1 1 d . U . . .
H9_6 H 0.700367 0.235481 0.157975 0.076 Uiso 1 1 calc R . . . .
C10_6 C 0.7836(9) 0.1987(9) 0.0843(8) 0.067(5) Uiso 1 1 d . U . . .
H10_6 H 0.747893 0.214535 0.048272 0.080 Uiso 1 1 calc R . . . .

loop_
_atom_type_symbol
_atom_type_description
_atom_type_scat_dispersion_real
_atom_type_scat_dispersion_imag
_atom_type_scat_source
C C 0.0181 0.0091 'International Tables Vol C Tables 4.2.6.8 and 6.1.1.4'
H H 0.0000 0.0000 'International Tables Vol C Tables 4.2.6.8 and 6.1.1.4'
F F 0.0727 0.0534 'International Tables Vol C Tables 4.2.6.8 and 6.1.1.4'
N N 0.0311 0.0180 'International Tables Vol C Tables 4.2.6.8 and 6.1.1.4'
O O 0.0492 0.0322 'International Tables Vol C Tables 4.2.6.8 and 6.1.1.4'

loop_
_exptl_crystal_face_index_h
_exptl_crystal_face_index_k
_exptl_crystal_face_index_l
_exptl_crystal_face_perp_dist
-7 -9 -4 0.0616
-10 -1 -1 0.0095
10 1 1 0.0095
4 -1 11 0.0133
10 2 -8 0.0054
-4 1 -11 0.0114
1 11 6 0.0753

loop_
_geom_angle_atom_site_label_1
_geom_angle_atom_site_label_2
_geom_angle_atom_site_label_3
_geom_angle
C2_1 C1_1 C6_1 120.6(12)
C2_1 C1_1 C1_2 119.5(12)
C1_2 C1_1 C6_1 119.5(11)
C1_1 C2_1 C3_1 118.2(12)
C1_1 C2_1 C2_5 119.7(12)
C2_5 C2_1 C3_1 122.0(12)
C2_1 C3_1 H3_1 119.4
C4_1 C3_1 C2_1 121.1(12)
C4_1 C3_1 H3_1 119.4
C3_1 C4_1 C5_1 122.2(13)
C3_1 C4_1 C14_1 118.6(12)
C5_1 C4_1 C14_1 119.3(13)
C4_1 C5_1 C6_1 118.3(12)
C10_1 C5_1 C4_1 120.2(13)
C10_1 C5_1 C6_1 121.5(12)
C5_1 C6_1 C1_1 119.3(12)
C7_1 C6_1 C1_1 120.8(12)
C7_1 C6_1 C5_1 119.8(12)
C6_1 C7_1 C8_1 118.3(12)
C6_1 C7_1 C7_2 120.1(12)
C8_1 C7_1 C7_2 121.4(12)
C7_1 C8_1 H8_1 120.0
C9_1 C8_1 C7_1 120.0(12)
C9_1 C8_1 H8_1 120.0
C8_1 C9_1 H9_1 119.2
C10_1 C9_1 C8_1 121.6(13)
C10_1 C9_1 H9_1 119.2
C5_1 C10_1 C9_1 118.7(13)
C5_1 C10_1 C11_1 121.2(13)
C9_1 C10_1 C11_1 120.1(13)
O12_1 C11_1 C10_1 119.9(13)
O12_1 C11_1 N13_1 122.4(13)
N13_1 C11_1 C10_1 117.6(13)
C11_1 N13_1 C16_1 117.4(11)
C14_1 N13_1 C11_1 123.2(12)
C14_1 N13_1 C16_1 118.9(11)
N13_1 C14_1 C4_1 118.3(12)
O15_1 C14_1 C4_1 120.8(13)
O15_1 C14_1 N13_1 120.8(13)
N13_1 C16_1 H16_1 106.2
N13_1 C16_1 C17_1 111.4(10)
N13_1 C16_1 C22_1 109.9(10)
C17_1 C16_1 H16_1 106.2
C17_1 C16_1 C22_1 116.4(11)
C22_1 C16_1 H16_1 106.2
C16_1 C17_1 H17A_1 109.2
C16_1 C17_1 H17B_1 109.2
C16_1 C17_1 C18_1 112.2(10)
H17A_1 C17_1 H17B_1 107.9
C18_1 C17_1 H17A_1 109.2
C18_1 C17_1 H17B_1 109.2
C17_1 C18_1 H18A_1 108.8
C17_1 C18_1 H18B_1 108.8
C17_1 C18_1 C19_1 113.7(11)
H18A_1 C18_1 H18B_1 107.7
C19_1 C18_1 H18A_1 108.8
C19_1 C18_1 H18B_1 108.8
C18_1 C19_1 H19A_1 108.4
C18_1 C19_1 H19B_1 108.4
C18_1 C19_1 C20_1 115.4(12)
H19A_1 C19_1 H19B_1 107.5
C20_1 C19_1 H19A_1 108.4
C20_1 C19_1 H19B_1 108.4
C19_1 C20_1 H20A_1 108.8
C19_1 C20_1 H20B_1 108.8
H20A_1 C20_1 H20B_1 107.7
C21_1 C20_1 C19_1 113.6(14)
C21_1 C20_1 H20A_1 108.8
C21_1 C20_1 H20B_1 108.8
C20_1 C21_1 H21A_1 109.5
C20_1 C21_1 H21B_1 109.5
C20_1 C21_1 H21C_1 109.5
H21A_1 C21_1 H21B_1 109.5
H21A_1 C21_1 H21C_1 109.5
H21B_1 C21_1 H21C_1 109.5
C16_1 C22_1 H22A_1 108.1
C16_1 C22_1 H22B_1 108.1
C16_1 C22_1 C23_1 116.6(11)
H22A_1 C22_1 H22B_1 107.3
C23_1 C22_1 H22A_1 108.1
C23_1 C22_1 H22B_1 108.1
C22_1 C23_1 H23A_1 108.8
C22_1 C23_1 H23B_1 108.8
H23A_1 C23_1 H23B_1 107.7
C24_1 C23_1 C22_1 113.8(11)
C24_1 C23_1 H23A_1 108.8
C24_1 C23_1 H23B_1 108.8
C23_1 C24_1 H24A_1 109.4
C23_1 C24_1 H24B_1 109.4
H24A_1 C24_1 H24B_1 108.0
C25_1 C24_1 C23_1 111.4(11)
C25_1 C24_1 H24A_1 109.4
C25_1 C24_1 H24B_1 109.4
C24_1 C25_1 H25A_1 109.8
C24_1 C25_1 H25B_1 109.8
C24_1 C25_1 C26_1 109.2(12)
H25A_1 C25_1 H25B_1 108.3
C26_1 C25_1 H25A_1 109.8
C26_1 C25_1 H25B_1 109.8
C25_1 C26_1 H26A_1 109.5
C25_1 C26_1 H26B_1 109.5
C25_1 C26_1 H26C_1 109.5
H26A_1 C26_1 H26B_1 109.5
H26A_1 C26_1 H26C_1 109.5
H26B_1 C26_1 H26C_1 109.5
C1_1 C1_2 C2_2 121.5(11)
C1_1 C1_2 C6_2 119.4(11)
C2_2 C1_2 C6_2 119.0(11)
C1_2 C2_2 C1_5 118.1(11)
C3_2 C2_2 C1_2 118.7(11)
C3_2 C2_2 C1_5 122.9(12)
C2_2 C3_2 H3_2 119.2
C4_2 C3_2 C2_2 121.5(12)
C4_2 C3_2 H3_2 119.2
C3_2 C4_2 C5_2 122.2(12)
C3_2 C4_2 C14_2 120.0(12)
C5_2 C4_2 C14_2 117.8(12)
C4_2 C5_2 C6_2 119.0(11)
C10_2 C5_2 C4_2 122.0(12)
C10_2 C5_2 C6_2 118.9(12)
C5_2 C6_2 C1_2 119.4(11)
C5_2 C6_2 C7_2 119.7(11)
C7_2 C6_2 C1_2 120.8(12)
C6_2 C7_2 C7_1 118.8(11)
C8_2 C7_2 C7_1 122.3(12)
C8_2 C7_2 C6_2 119.0(12)
C7_2 C8_2 H8_2 119.6
C9_2 C8_2 C7_2 120.8(13)
C9_2 C8_2 H8_2 119.6
C8_2 C9_2 H9_2 119.8
C10_2 C9_2 C8_2 120.3(13)
C10_2 C9_2 H9_2 119.8
C5_2 C10_2 C11_2 118.4(12)
C9_2 C10_2 C5_2 121.3(13)
C9_2 C10_2 C11_2 120.3(12)
O12_2 C11_2 C10_2 119.1(13)
O12_2 C11_2 N13_2 120.1(13)
N13_2 C11_2 C10_2 120.8(12)
C11_2 N13_2 C14_2 120.8(12)
C11_2 N13_2 C16_2 118.9(11)
C14_2 N13_2 C16_2 120.1(11)
N13_2 C14_2 C4_2 120.1(13)
O15_2 C14_2 C4_2 119.3(12)
O15_2 C14_2 N13_2 120.5(13)
N13_2 C16_2 H16_2 105.9
N13_2 C16_2 H16B_2 97.7
N13_2 C16_2 C17_2 111.7(11)
N13_2 C16_2 C22_2 109.8(12)
C17_2 C16_2 H16_2 105.9
C17_2 C16_2 C22_2 116.9(13)
C22_2 C16_2 H16_2 105.9
C17B_2 C16_2 N13_2 115.2(19)
C17B_2 C16_2 H16B_2 97.7
C17B_2 C16_2 C22B_2 121(3)
C22B_2 C16_2 N13_2 118(2)
C22B_2 C16_2 H16B_2 97.7
C16_2 C17_2 H17A_2 108.1
C16_2 C17_2 H17B_2 108.1
C16_2 C17_2 C18_2 116.9(13)
H17A_2 C17_2 H17B_2 107.3
C18_2 C17_2 H17A_2 108.1
C18_2 C17_2 H17B_2 108.1
C17_2 C18_2 H18A_2 108.6
C17_2 C18_2 H18B_2 108.6
C17_2 C18_2 C19_2 114.5(15)
H18A_2 C18_2 H18B_2 107.6
C19_2 C18_2 H18A_2 108.6
C19_2 C18_2 H18B_2 108.6
C18_2 C19_2 H19A_2 109.3
C18_2 C19_2 H19B_2 109.3
H19A_2 C19_2 H19B_2 107.9
C20_2 C19_2 C18_2 111.8(15)
C20_2 C19_2 H19A_2 109.3
C20_2 C19_2 H19B_2 109.3
C19_2 C20_2 H20A_2 109.8
C19_2 C20_2 H20B_2 109.8
C19_2 C20_2 C21_2 109.5(17)
H20A_2 C20_2 H20B_2 108.2
C21_2 C20_2 H20A_2 109.8
C21_2 C20_2 H20B_2 109.8
C20_2 C21_2 H21A_2 109.5
C20_2 C21_2 H21B_2 109.5
C20_2 C21_2 H21C_2 109.5
H21A_2 C21_2 H21B_2 109.5
H21A_2 C21_2 H21C_2 109.5
H21B_2 C21_2 H21C_2 109.5
C16_2 C22_2 H22A_2 108.5
C16_2 C22_2 H22B_2 108.5
C16_2 C22_2 C23_2 115.0(14)
H22A_2 C22_2 H22B_2 107.5
C23_2 C22_2 H22A_2 108.5
C23_2 C22_2 H22B_2 108.5
C22_2 C23_2 H23A_2 108.8
C22_2 C23_2 H23B_2 108.8
H23A_2 C23_2 H23B_2 107.7
C24_2 C23_2 C22_2 113.7(15)
C24_2 C23_2 H23A_2 108.8
C24_2 C23_2 H23B_2 108.8
C23_2 C24_2 H24A_2 108.1
C23_2 C24_2 H24B_2 108.1
H24A_2 C24_2 H24B_2 107.3
C25_2 C24_2 C23_2 116.7(14)
C25_2 C24_2 H24A_2 108.1
C25_2 C24_2 H24B_2 108.1
C24_2 C25_2 H25A_2 109.2
C24_2 C25_2 H25B_2 109.2
C24_2 C25_2 C26_2 111.9(15)
H25A_2 C25_2 H25B_2 107.9
C26_2 C25_2 H25A_2 109.2
C26_2 C25_2 H25B_2 109.2
C25_2 C26_2 H26A_2 109.5
C25_2 C26_2 H26B_2 109.5
C25_2 C26_2 H26C_2 109.5
H26A_2 C26_2 H26B_2 109.5
H26A_2 C26_2 H26C_2 109.5
H26B_2 C26_2 H26C_2 109.5
C16_2 C17B_2 H17C_2 108.6
C16_2 C17B_2 H17D_2 108.6
C16_2 C17B_2 C18B_2 115(3)
H17C_2 C17B_2 H17D_2 107.5
C18B_2 C17B_2 H17C_2 108.6
C18B_2 C17B_2 H17D_2 108.6
C17B_2 C18B_2 H18C_2 109.0
C17B_2 C18B_2 H18D_2 109.0
C17B_2 C18B_2 C19B_2 113(3)
H18C_2 C18B_2 H18D_2 107.8
C19B_2 C18B_2 H18C_2 109.0
C19B_2 C18B_2 H18D_2 109.0
C18B_2 C19B_2 H19C_2 109.0
C18B_2 C19B_2 H19D_2 109.0
H19C_2 C19B_2 H19D_2 107.8
C20B_2 C19B_2 C18B_2 113(3)
C20B_2 C19B_2 H19C_2 109.0
C20B_2 C19B_2 H19D_2 109.0
C19B_2 C20B_2 H20C_2 110.0
C19B_2 C20B_2 H20D_2 110.0
C19B_2 C20B_2 C21B_2 108(3)
H20C_2 C20B_2 H20D_2 108.4
C21B_2 C20B_2 H20C_2 110.0
C21B_2 C20B_2 H20D_2 110.0
C20B_2 C21B_2 H21D_2 109.5
C20B_2 C21B_2 H21E_2 109.5
C20B_2 C21B_2 H21F_2 109.5
H21D_2 C21B_2 H21E_2 109.5
H21D_2 C21B_2 H21F_2 109.5
H21E_2 C21B_2 H21F_2 109.5
C16_2 C22B_2 H22C_2 107.0
C16_2 C22B_2 H22D_2 107.0
C16_2 C22B_2 C23B_2 121(3)
H22C_2 C22B_2 H22D_2 106.7
C23B_2 C22B_2 H22C_2 107.0
C23B_2 C22B_2 H22D_2 107.0
C22B_2 C23B_2 H23C_2 109.6
C22B_2 C23B_2 H23D_2 109.6
H23C_2 C23B_2 H23D_2 108.1
C24B_2 C23B_2 C22B_2 110(3)
C24B_2 C23B_2 H23C_2 109.6
C24B_2 C23B_2 H23D_2 109.6
C23B_2 C24B_2 H24C_2 107.1
C23B_2 C24B_2 H24D_2 107.1
H24C_2 C24B_2 H24D_2 106.8
C25B_2 C24B_2 C23B_2 121(3)
C25B_2 C24B_2 H24C_2 107.1
C25B_2 C24B_2 H24D_2 107.1
C24B_2 C25B_2 H25C_2 108.9
C24B_2 C25B_2 H25D_2 108.9
C24B_2 C25B_2 C26B_2 113(3)
H25C_2 C25B_2 H25D_2 107.7
C26B_2 C25B_2 H25C_2 108.9
C26B_2 C25B_2 H25D_2 108.9
C25B_2 C26B_2 H26D_2 109.5
C25B_2 C26B_2 H26E_2 109.5
C25B_2 C26B_2 H26F_2 109.5
H26D_2 C26B_2 H26E_2 109.5
H26D_2 C26B_2 H26F_2 109.5
H26E_2 C26B_2 H26F_2 109.5
C2_3 C1_3 C6_3 120.8(11)
C2_3 C1_3 C1_4 119.5(12)
C6_3 C1_3 C1_4 119.7(11)
C1_3 C2_3 C3_3 117.7(12)
C1_3 C2_3 C12_5 120.2(11)
C3_3 C2_3 C12_5 121.7(11)
C2_3 C3_3 H3_3 119.3
C4_3 C3_3 C2_3 121.3(12)
C4_3 C3_3 H3_3 119.3
C3_3 C4_3 C5_3 121.9(13)
C3_3 C4_3 C14_3 119.5(13)
C5_3 C4_3 C14_3 118.5(13)
C4_3 C5_3 C6_3 119.2(13)
C10_3 C5_3 C4_3 121.4(13)
C10_3 C5_3 C6_3 119.3(13)
C1_3 C6_3 C7_3 121.1(12)
C5_3 C6_3 C1_3 118.7(12)
C5_3 C6_3 C7_3 120.1(13)
C6_3 C7_3 C7_4 119.7(13)
C8_3 C7_3 C6_3 116.8(13)
C8_3 C7_3 C7_4 123.5(13)
C7_3 C8_3 H8_3 117.7
C7_3 C8_3 C9_3 124.7(13)
C9_3 C8_3 H8_3 117.7
C8_3 C9_3 H9_3 121.4
C8_3 C9_3 C10_3 117.3(13)
C10_3 C9_3 H9_3 121.4
C5_3 C10_3 C9_3 121.6(14)
C5_3 C10_3 C11_3 118.9(14)
C9_3 C10_3 C11_3 119.5(14)
O12_3 C11_3 C10_3 120.9(16)
O12_3 C11_3 N13_3 118.1(16)
N13_3 C11_3 C10_3 120.9(16)
C11_3 N13_3 C14_3 120.5(14)
C11_3 N13_3 C16_3 121.2(13)
C14_3 N13_3 C16_3 118.1(12)
N13_3 C14_3 C4_3 119.4(13)
O15_3 C14_3 C4_3 120.5(14)
O15_3 C14_3 N13_3 120.0(14)
N13_3 C16_3 H16_3 103.0
N13_3 C16_3 H16B_3 99.2
C17_3 C16_3 N13_3 111.5(12)
C17_3 C16_3 H16_3 103.0
C17_3 C16_3 H16B_3 99.2
C22_3 C16_3 N13_3 113.5(14)
C22_3 C16_3 H16_3 103.0
C22_3 C16_3 C17_3 120.2(14)
C22B_3 C16_3 N13_3 107.1(17)
C22B_3 C16_3 H16B_3 99.2
C22B_3 C16_3 C17_3 133.5(16)
C16_3 C17_3 H17A_3 108.4
C16_3 C17_3 H17B_3 108.4
C16_3 C17_3 C18_3 115.6(12)
H17A_3 C17_3 H17B_3 107.4
C18_3 C17_3 H17A_3 108.4
C18_3 C17_3 H17B_3 108.4
C17_3 C18_3 H18A_3 109.7
C17_3 C18_3 H18B_3 109.7
C17_3 C18_3 C19_3 110.0(12)
H18A_3 C18_3 H18B_3 108.2
C19_3 C18_3 H18A_3 109.7
C19_3 C18_3 H18B_3 109.7
C18_3 C19_3 H19A_3 109.6
C18_3 C19_3 H19B_3 109.6
H19A_3 C19_3 H19B_3 108.2
C20_3 C19_3 C18_3 110.1(12)
C20_3 C19_3 H19A_3 109.6
C20_3 C19_3 H19B_3 109.6
C19_3 C20_3 H20A_3 109.9
C19_3 C20_3 H20B_3 109.9
C19_3 C20_3 C21_3 108.7(13)
H20A_3 C20_3 H20B_3 108.3
C21_3 C20_3 H20A_3 109.9
C21_3 C20_3 H20B_3 109.9
C20_3 C21_3 H21A_3 109.5
C20_3 C21_3 H21B_3 109.5
C20_3 C21_3 H21C_3 109.5
H21A_3 C21_3 H21B_3 109.5
H21A_3 C21_3 H21C_3 109.5
H21B_3 C21_3 H21C_3 109.5
C16_3 C22_3 H22A_3 108.3
C16_3 C22_3 H22B_3 108.3
C16_3 C22_3 C23_3 115.9(17)
H22A_3 C22_3 H22B_3 107.4
C23_3 C22_3 H22A_3 108.3
C23_3 C22_3 H22B_3 108.3
C22_3 C23_3 H23A_3 108.8
C22_3 C23_3 H23B_3 108.8
H23A_3 C23_3 H23B_3 107.7
C24_3 C23_3 C22_3 113.9(19)
C24_3 C23_3 H23A_3 108.8
C24_3 C23_3 H23B_3 108.8
C23_3 C24_3 H24A_3 109.4
C23_3 C24_3 H24B_3 109.4
C23_3 C24_3 C25_3 111.0(19)
H24A_3 C24_3 H24B_3 108.0
C25_3 C24_3 H24A_3 109.4
C25_3 C24_3 H24B_3 109.4
C24_3 C25_3 H25A_3 109.0
C24_3 C25_3 H25B_3 109.0
C24_3 C25_3 C26_3 113(2)
H25A_3 C25_3 H25B_3 107.8
C26_3 C25_3 H25A_3 109.0
C26_3 C25_3 H25B_3 109.0
C25_3 C26_3 H26A_3 109.5
C25_3 C26_3 H26B_3 109.5
C25_3 C26_3 H26C_3 109.5
H26A_3 C26_3 H26B_3 109.5
H26A_3 C26_3 H26C_3 109.5
H26B_3 C26_3 H26C_3 109.5
C16_3 C22B_3 H22C_3 105.9
C16_3 C22B_3 H22D_3 105.9
C16_3 C22B_3 C23B_3 126(2)
H22C_3 C22B_3 H22D_3 106.2
C23B_3 C22B_3 H22C_3 105.9
C23B_3 C22B_3 H22D_3 105.9
C22B_3 C23B_3 H23C_3 107.9
C22B_3 C23B_3 H23D_3 107.9
C22B_3 C23B_3 C24B_3 118(3)
H23C_3 C23B_3 H23D_3 107.2
C24B_3 C23B_3 H23C_3 107.9
C24B_3 C23B_3 H23D_3 107.9
C23B_3 C24B_3 H24C_3 108.0
C23B_3 C24B_3 H24D_3 108.0
C23B_3 C24B_3 C25B_3 117(3)
H24C_3 C24B_3 H24D_3 107.3
C25B_3 C24B_3 H24C_3 108.0
C25B_3 C24B_3 H24D_3 108.0
C24B_3 C25B_3 H25C_3 108.9
C24B_3 C25B_3 H25D_3 108.9
C24B_3 C25B_3 C26B_3 113(3)
H25C_3 C25B_3 H25D_3 107.7
C26B_3 C25B_3 H25C_3 108.9
C26B_3 C25B_3 H25D_3 108.9
C25B_3 C26B_3 H26D_3 109.5
C25B_3 C26B_3 H26E_3 109.5
C25B_3 C26B_3 H26F_3 109.5
H26D_3 C26B_3 H26E_3 109.5
H26D_3 C26B_3 H26F_3 109.5
H26E_3 C26B_3 H26F_3 109.5
C2_4 C1_4 C1_3 119.6(11)
C2_4 C1_4 C6_4 122.1(12)
C6_4 C1_4 C1_3 118.0(12)
C1_4 C2_4 C3_4 117.5(11)
C1_4 C2_4 C11_5 120.7(12)
C3_4 C2_4 C11_5 121.7(12)
C2_4 C3_4 H3_4 119.1
C4_4 C3_4 C2_4 121.8(12)
C4_4 C3_4 H3_4 119.1
C3_4 C4_4 C5_4 120.3(12)
C3_4 C4_4 C14_4 116.8(12)
C5_4 C4_4 C14_4 122.8(12)
C4_4 C5_4 C6_4 120.7(12)
C10_4 C5_4 C4_4 118.9(12)
C10_4 C5_4 C6_4 120.4(12)
C5_4 C6_4 C1_4 117.4(12)
C7_4 C6_4 C1_4 122.9(12)
C7_4 C6_4 C5_4 119.6(12)
C6_4 C7_4 C7_3 118.1(12)
C8_4 C7_4 C7_3 123.8(13)
C8_4 C7_4 C6_4 118.0(12)
C7_4 C8_4 H8_4 119.2
C9_4 C8_4 C7_4 121.5(13)
C9_4 C8_4 H8_4 119.2
C8_4 C9_4 H9_4 119.7
C10_4 C9_4 C8_4 120.6(13)
C10_4 C9_4 H9_4 119.7
C5_4 C10_4 C11_4 119.2(13)
C9_4 C10_4 C5_4 119.7(13)
C9_4 C10_4 C11_4 121.1(12)
O12_4 C11_4 C10_4 118.1(13)
O12_4 C11_4 N13_4 121.2(13)
N13_4 C11_4 C10_4 120.7(12)
C11_4 N13_4 C14_4 123.4(12)
C11_4 N13_4 C16_4 119.5(11)
C14_4 N13_4 C16_4 117.1(11)
N13_4 C14_4 C4_4 114.7(12)
O15_4 C14_4 C4_4 124.0(12)
O15_4 C14_4 N13_4 121.2(13)
N13_4 C16_4 H16_4 105.5
N13_4 C16_4 C17_4 110.8(10)
N13_4 C16_4 C22_4 112.8(10)
C17_4 C16_4 H16_4 105.5
C22_4 C16_4 H16_4 105.5
C22_4 C16_4 C17_4 115.8(10)
C16_4 C17_4 H17A_4 109.2
C16_4 C17_4 H17B_4 109.2
H17A_4 C17_4 H17B_4 107.9
C18_4 C17_4 C16_4 112.1(10)
C18_4 C17_4 H17A_4 109.2
C18_4 C17_4 H17B_4 109.2
C17_4 C18_4 H18A_4 108.8
C17_4 C18_4 H18B_4 108.8
C17_4 C18_4 C19_4 113.6(11)
H18A_4 C18_4 H18B_4 107.7
C19_4 C18_4 H18A_4 108.8
C19_4 C18_4 H18B_4 108.8
C18_4 C19_4 H19A_4 108.6
C18_4 C19_4 H19B_4 108.6
H19A_4 C19_4 H19B_4 107.6
C20_4 C19_4 C18_4 114.5(12)
C20_4 C19_4 H19A_4 108.6
C20_4 C19_4 H19B_4 108.6
C19_4 C20_4 H20A_4 109.2
C19_4 C20_4 H20B_4 109.2
C19_4 C20_4 C21_4 112.1(13)
H20A_4 C20_4 H20B_4 107.9
C21_4 C20_4 H20A_4 109.2
C21_4 C20_4 H20B_4 109.2
C20_4 C21_4 H21A_4 109.5
C20_4 C21_4 H21B_4 109.5
C20_4 C21_4 H21C_4 109.5
H21A_4 C21_4 H21B_4 109.5
H21A_4 C21_4 H21C_4 109.5
H21B_4 C21_4 H21C_4 109.5
C16_4 C22_4 H22A_4 108.2
C16_4 C22_4 H22B_4 108.2
H22A_4 C22_4 H22B_4 107.4
C23_4 C22_4 C16_4 116.3(11)
C23_4 C22_4 H22A_4 108.2
C23_4 C22_4 H22B_4 108.2
C22_4 C23_4 H23A_4 109.1
C22_4 C23_4 H23B_4 109.1
C22_4 C23_4 C24_4 112.4(11)
H23A_4 C23_4 H23B_4 107.9
C24_4 C23_4 H23A_4 109.1
C24_4 C23_4 H23B_4 109.1
C23_4 C24_4 H24A_4 108.5
C23_4 C24_4 H24B_4 108.5
H24A_4 C24_4 H24B_4 107.5
C25_4 C24_4 C23_4 115.1(12)
C25_4 C24_4 H24A_4 108.5
C25_4 C24_4 H24B_4 108.5
C24_4 C25_4 H25A_4 108.8
C24_4 C25_4 H25B_4 108.8
C24_4 C25_4 C26_4 113.9(13)
H25A_4 C25_4 H25B_4 107.7
C26_4 C25_4 H25A_4 108.8
C26_4 C25_4 H25B_4 108.8
C25_4 C26_4 H26A_4 109.5
C25_4 C26_4 H26B_4 109.5
C25_4 C26_4 H26C_4 109.5
H26A_4 C26_4 H26B_4 109.5
H26A_4 C26_4 H26C_4 109.5
H26B_4 C26_4 H26C_4 109.5
C2_5 C1_5 C2_2 117.4(11)
C2_5 C1_5 C14_5 120.9(12)
C14_5 C1_5 C2_2 121.6(12)
C2_1 C2_5 C3_5 119.1(12)
C1_5 C2_5 C2_1 122.5(12)
C1_5 C2_5 C3_5 118.3(12)
C2_5 C3_5 H3_5 120.0
C4_5 C3_5 C2_5 119.9(12)
C4_5 C3_5 H3_5 120.0
C3_5 C4_5 H4_5 119.0
C3_5 C4_5 C5_5 122.0(13)
C5_5 C4_5 H4_5 119.0
C4_5 C5_5 C14_5 119.3(12)
C6_5 C5_5 C4_5 118.8(13)
C6_5 C5_5 C14_5 121.8(13)
C7_5 C6_5 C5_5 121.8(13)
C7_5 C6_5 O15_5 120.8(12)
O15_5 C6_5 C5_5 117.2(12)
C6_5 C7_5 C8_5 116.0(13)
O21_5 C7_5 C6_5 125.0(12)
O21_5 C7_5 C8_5 118.9(12)
C9_5 C8_5 C7_5 117.1(12)
C13_5 C8_5 C7_5 122.8(12)
C13_5 C8_5 C9_5 120.1(12)
C8_5 C9_5 H9_5 119.4
C10_5 C9_5 C8_5 121.3(13)
C10_5 C9_5 H9_5 119.4
C9_5 C10_5 H10_5 120.4
C9_5 C10_5 C11_5 119.2(13)
C11_5 C10_5 H10_5 120.4
C10_5 C11_5 C2_4 120.4(12)
C12_5 C11_5 C2_4 119.2(12)
C12_5 C11_5 C10_5 120.4(12)
C2_3 C12_5 C13_5 122.9(11)
C11_5 C12_5 C2_3 118.9(12)
C11_5 C12_5 C13_5 117.9(12)
C8_5 C13_5 C12_5 117.2(12)
C8_5 C13_5 C14_5 117.5(12)
C14_5 C13_5 C12_5 125.3(12)
C1_5 C14_5 C5_5 116.3(12)
C1_5 C14_5 C13_5 128.6(12)
C5_5 C14_5 C13_5 115.0(11)
C6_5 O15_5 C16_5 110.8(14)
C6_5 O15_5 C16B_5 122.7(13)
O15_5 C16_5 H16A_5 109.9
O15_5 C16_5 H16B_5 109.9
O15_5 C16_5 C17_5 109.0(18)
H16A_5 C16_5 H16B_5 108.3
C17_5 C16_5 H16A_5 109.9
C17_5 C16_5 H16B_5 109.9
C16_5 C17_5 H17A_5 109.7
C16_5 C17_5 H17B_5 109.7
C16_5 C17_5 C18_5 109.8(19)
H17A_5 C17_5 H17B_5 108.2
C18_5 C17_5 H17A_5 109.7
C18_5 C17_5 H17B_5 109.7
C17_5 C18_5 H18A_5 107.7
C17_5 C18_5 H18B_5 107.7
H18A_5 C18_5 H18B_5 107.1
C19_5 C18_5 C17_5 118(2)
C19_5 C18_5 H18A_5 107.7
C19_5 C18_5 H18B_5 107.7
C18_5 C19_5 H19A_5 108.4
C18_5 C19_5 H19B_5 108.4
C18_5 C19_5 C20_5 116(2)
H19A_5 C19_5 H19B_5 107.4
C20_5 C19_5 H19A_5 108.4
C20_5 C19_5 H19B_5 108.4
C19_5 C20_5 H20A_5 109.5
C19_5 C20_5 H20B_5 109.5
C19_5 C20_5 H20C_5 109.5
H20A_5 C20_5 H20B_5 109.5
H20A_5 C20_5 H20C_5 109.5
H20B_5 C20_5 H20C_5 109.5
O15_5 C16B_5 H16C_5 110.1
O15_5 C16B_5 H16D_5 110.1
O15_5 C16B_5 C17B_5 108.1(16)
H16C_5 C16B_5 H16D_5 108.4
C17B_5 C16B_5 H16C_5 110.1
C17B_5 C16B_5 H16D_5 110.1
C16B_5 C17B_5 H17C_5 109.0
C16B_5 C17B_5 H17D_5 109.0
C16B_5 C17B_5 C18B_5 113.1(18)
H17C_5 C17B_5 H17D_5 107.8
C18B_5 C17B_5 H17C_5 109.0
C18B_5 C17B_5 H17D_5 109.0
C17B_5 C18B_5 H18C_5 108.0
C17B_5 C18B_5 H18D_5 108.0
H18C_5 C18B_5 H18D_5 107.2
C19B_5 C18B_5 C17B_5 117.3(19)
C19B_5 C18B_5 H18C_5 108.0
C19B_5 C18B_5 H18D_5 108.0
C18B_5 C19B_5 H19C_5 107.3
C18B_5 C19B_5 H19D_5 107.3
C18B_5 C19B_5 C20B_5 120.1(19)
H19C_5 C19B_5 H19D_5 106.9
C20B_5 C19B_5 H19C_5 107.3
C20B_5 C19B_5 H19D_5 107.3
C19B_5 C20B_5 H20D_5 109.5
C19B_5 C20B_5 H20E_5 109.5
C19B_5 C20B_5 H20F_5 109.5
H20D_5 C20B_5 H20E_5 109.5
H20D_5 C20B_5 H20F_5 109.5
H20E_5 C20B_5 H20F_5 109.5
C7_5 O21_5 C22_5 113.9(19)
C7_5 O21_5 C22B_5 119(2)
C7_5 O21_5 C22C_5 115(3)
O21_5 C22_5 H22A_5 109.6
O21_5 C22_5 H22B_5 109.6
O21_5 C22_5 C23_5 110.4(19)
H22A_5 C22_5 H22B_5 108.1
C23_5 C22_5 H22A_5 109.6
C23_5 C22_5 H22B_5 109.6
C22_5 C23_5 H23A_5 109.2
C22_5 C23_5 H23B_5 109.2
H23A_5 C23_5 H23B_5 107.9
C24_5 C23_5 C22_5 112(2)
C24_5 C23_5 H23A_5 109.2
C24_5 C23_5 H23B_5 109.2
C23_5 C24_5 H24A_5 108.7
C23_5 C24_5 H24B_5 108.7
C23_5 C24_5 C25_5 114(3)
H24A_5 C24_5 H24B_5 107.6
C25_5 C24_5 H24A_5 108.7
C25_5 C24_5 H24B_5 108.7
C24_5 C25_5 H25A_5 109.7
C24_5 C25_5 H25B_5 109.7
C24_5 C25_5 C26_5 110(2)
H25A_5 C25_5 H25B_5 108.2
C26_5 C25_5 H25A_5 109.7
C26_5 C25_5 H25B_5 109.7
C25_5 C26_5 H26A_5 109.5
C25_5 C26_5 H26B_5 109.5
C25_5 C26_5 H26C_5 109.5
H26A_5 C26_5 H26B_5 109.5
H26A_5 C26_5 H26C_5 109.5
H26B_5 C26_5 H26C_5 109.5
O21_5 C22B_5 H22C_5 109.7
O21_5 C22B_5 H22D_5 109.7
O21_5 C22B_5 C23B_5 110(2)
H22C_5 C22B_5 H22D_5 108.2
C23B_5 C22B_5 H22C_5 109.7
C23B_5 C22B_5 H22D_5 109.7
C22B_5 C23B_5 H23C_5 108.8
C22B_5 C23B_5 H23D_5 108.8
H23C_5 C23B_5 H23D_5 107.7
C24B_5 C23B_5 C22B_5 114(3)
C24B_5 C23B_5 H23C_5 108.8
C24B_5 C23B_5 H23D_5 108.8
C23B_5 C24B_5 H24C_5 109.5
C23B_5 C24B_5 H24D_5 109.5
C23B_5 C24B_5 C25B_5 111(3)
H24C_5 C24B_5 H24D_5 108.1
C25B_5 C24B_5 H24C_5 109.5
C25B_5 C24B_5 H24D_5 109.5
C24B_5 C25B_5 H25C_5 109.3
C24B_5 C25B_5 H25D_5 109.3
H25C_5 C25B_5 H25D_5 107.9
C26B_5 C25B_5 C24B_5 112(3)
C26B_5 C25B_5 H25C_5 109.3
C26B_5 C25B_5 H25D_5 109.3
C25B_5 C26B_5 H26D_5 109.5
C25B_5 C26B_5 H26E_5 109.5
C25B_5 C26B_5 H26F_5 109.5
H26D_5 C26B_5 H26E_5 109.5
H26D_5 C26B_5 H26F_5 109.5
H26E_5 C26B_5 H26F_5 109.5
O21_5 C22C_5 H22E_5 109.5
O21_5 C22C_5 H22F_5 109.5
O21_5 C22C_5 C23C_5 111(2)
H22E_5 C22C_5 H22F_5 108.1
C23C_5 C22C_5 H22E_5 109.5
C23C_5 C22C_5 H22F_5 109.5
C22C_5 C23C_5 H23E_5 109.2
C22C_5 C23C_5 H23F_5 109.2
H23E_5 C23C_5 H23F_5 107.9
C24C_5 C23C_5 C22C_5 112(3)
C24C_5 C23C_5 H23E_5 109.2
C24C_5 C23C_5 H23F_5 109.2
C23C_5 C24C_5 H24E_5 109.0
C23C_5 C24C_5 H24F_5 109.0
C23C_5 C24C_5 C25C_5 113(3)
H24E_5 C24C_5 H24F_5 107.8
C25C_5 C24C_5 H24E_5 109.0
C25C_5 C24C_5 H24F_5 109.0
C24C_5 C25C_5 H25E_5 109.1
C24C_5 C25C_5 H25F_5 109.1
H25E_5 C25C_5 H25F_5 107.9
C26C_5 C25C_5 C24C_5 112(3)
C26C_5 C25C_5 H25E_5 109.1
C26C_5 C25C_5 H25F_5 109.1
C25C_5 C26C_5 H26G_5 109.5
C25C_5 C26C_5 H26H_5 109.5
C25C_5 C26C_5 H26I_5 109.5
H26G_5 C26C_5 H26H_5 109.5
H26G_5 C26C_5 H26I_5 109.5
H26H_5 C26C_5 H26I_5 109.5
F2_6 C1_6 F3_6 102.4(14)
F2_6 C1_6 F4_6 104.7(15)
F2_6 C1_6 C5_6 117.3(16)
F3_6 C1_6 C5_6 114.6(15)
F4_6 C1_6 F3_6 101.9(14)
F4_6 C1_6 C5_6 114.1(16)
C1_6 C5_6 C10_6 120.5(17)
C6_6 C5_6 C1_6 119.9(16)
C6_6 C5_6 C10_6 119.6(15)
C5_6 C6_6 H6_6 119.3
C7_6 C6_6 C5_6 121.4(15)
C7_6 C6_6 H6_6 119.3
C6_6 C7_6 H7_6 120.0
C6_6 C7_6 C8_6 119.9(16)
C8_6 C7_6 H7_6 120.0
C7_6 C8_6 H8_6 121.3
C9_6 C8_6 C7_6 117.4(15)
C9_6 C8_6 H8_6 121.3
C8_6 C9_6 H9_6 117.7
C10_6 C9_6 C8_6 124.5(16)
C10_6 C9_6 H9_6 117.7
C5_6 C10_6 H10_6 121.4
C9_6 C10_6 C5_6 117.2(16)
C9_6 C10_6 H10_6 121.4

loop_
_geom_bond_atom_site_label_1
_geom_bond_atom_site_label_2
_geom_bond_distance
C1_1 C2_1 1.390(13)
C1_1 C6_1 1.437(14)
C1_1 C1_2 1.427(15)
C2_1 C3_1 1.424(15)
C2_1 C2_5 1.421(14)
C3_1 H3_1 0.9500
C3_1 C4_1 1.356(14)
C4_1 C5_1 1.405(14)
C4_1 C14_1 1.493(16)
C5_1 C6_1 1.414(15)
C5_1 C10_1 1.371(14)
C6_1 C7_1 1.401(13)
C7_1 C8_1 1.417(14)
C7_1 C7_2 1.455(15)
C8_1 H8_1 0.9500
C8_1 C9_1 1.391(15)
C9_1 H9_1 0.9500
C9_1 C10_1 1.386(14)
C10_1 C11_1 1.480(16)
C11_1 O12_1 1.228(13)
C11_1 N13_1 1.383(13)
N13_1 C14_1 1.372(14)
N13_1 C16_1 1.515(13)
C14_1 O15_1 1.234(12)
C16_1 H16_1 1.0000
C16_1 C17_1 1.510(15)
C16_1 C22_1 1.508(15)
C17_1 H17A_1 0.9900
C17_1 H17B_1 0.9900
C17_1 C18_1 1.516(15)
C18_1 H18A_1 0.9900
C18_1 H18B_1 0.9900
C18_1 C19_1 1.533(17)
C19_1 H19A_1 0.9900
C19_1 H19B_1 0.9900
C19_1 C20_1 1.552(17)
C20_1 H20A_1 0.9900
C20_1 H20B_1 0.9900
C20_1 C21_1 1.442(16)
C21_1 H21A_1 0.9800
C21_1 H21B_1 0.9800
C21_1 H21C_1 0.9800
C22_1 H22A_1 0.9900
C22_1 H22B_1 0.9900
C22_1 C23_1 1.535(15)
C23_1 H23A_1 0.9900
C23_1 H23B_1 0.9900
C23_1 C24_1 1.518(14)
C24_1 H24A_1 0.9900
C24_1 H24B_1 0.9900
C24_1 C25_1 1.501(16)
C25_1 H25A_1 0.9900
C25_1 H25B_1 0.9900
C25_1 C26_1 1.578(17)
C26_1 H26A_1 0.9800
C26_1 H26B_1 0.9800
C26_1 H26C_1 0.9800
C1_2 C2_2 1.434(14)
C1_2 C6_2 1.443(13)
C2_2 C3_2 1.412(14)
C2_2 C1_5 1.462(14)
C3_2 H3_2 0.9500
C3_2 C4_2 1.352(13)
C4_2 C5_2 1.403(14)
C4_2 C14_2 1.494(15)
C5_2 C6_2 1.421(14)
C5_2 C10_2 1.400(13)
C6_2 C7_2 1.420(14)
C7_2 C8_2 1.403(13)
C8_2 H8_2 0.9500
C8_2 C9_2 1.389(15)
C9_2 H9_2 0.9500
C9_2 C10_2 1.375(14)
C10_2 C11_2 1.468(16)
C11_2 O12_2 1.233(12)
C11_2 N13_2 1.381(14)
N13_2 C14_2 1.385(13)
N13_2 C16_2 1.490(14)
C14_2 O15_2 1.214(13)
C16_2 H16_2 1.0000
C16_2 H16B_2 1.0000
C16_2 C17_2 1.485(15)
C16_2 C22_2 1.499(17)
C16_2 C17B_2 1.47(2)
C16_2 C22B_2 1.48(2)
C17_2 H17A_2 0.9900
C17_2 H17B_2 0.9900
C17_2 C18_2 1.502(16)
C18_2 H18A_2 0.9900
C18_2 H18B_2 0.9900
C18_2 C19_2 1.56(2)
C19_2 H19A_2 0.9900
C19_2 H19B_2 0.9900
C19_2 C20_2 1.54(2)
C20_2 H20A_2 0.9900
C20_2 H20B_2 0.9900
C20_2 C21_2 1.53(3)
C21_2 H21A_2 0.9800
C21_2 H21B_2 0.9800
C21_2 H21C_2 0.9800
C22_2 H22A_2 0.9900
C22_2 H22B_2 0.9900
C22_2 C23_2 1.539(17)
C23_2 H23A_2 0.9900
C23_2 H23B_2 0.9900
C23_2 C24_2 1.513(18)
C24_2 H24A_2 0.9900
C24_2 H24B_2 0.9900
C24_2 C25_2 1.449(18)
C25_2 H25A_2 0.9900
C25_2 H25B_2 0.9900
C25_2 C26_2 1.54(2)
C26_2 H26A_2 0.9800
C26_2 H26B_2 0.9800
C26_2 H26C_2 0.9800
C17B_2 H17C_2 0.9900
C17B_2 H17D_2 0.9900
C17B_2 C18B_2 1.50(2)
C18B_2 H18C_2 0.9900
C18B_2 H18D_2 0.9900
C18B_2 C19B_2 1.55(3)
C19B_2 H19C_2 0.9900
C19B_2 H19D_2 0.9900
C19B_2 C20B_2 1.54(3)
C20B_2 H20C_2 0.9900
C20B_2 H20D_2 0.9900
C20B_2 C21B_2 1.53(3)
C21B_2 H21D_2 0.9800
C21B_2 H21E_2 0.9800
C21B_2 H21F_2 0.9800
C22B_2 H22C_2 0.9900
C22B_2 H22D_2 0.9900
C22B_2 C23B_2 1.53(2)
C23B_2 H23C_2 0.9900
C23B_2 H23D_2 0.9900
C23B_2 C24B_2 1.51(3)
C24B_2 H24C_2 0.9900
C24B_2 H24D_2 0.9900
C24B_2 C25B_2 1.42(3)
C25B_2 H25C_2 0.9900
C25B_2 H25D_2 0.9900
C25B_2 C26B_2 1.54(3)
C26B_2 H26D_2 0.9800
C26B_2 H26E_2 0.9800
C26B_2 H26F_2 0.9800
C1_3 C2_3 1.414(13)
C1_3 C6_3 1.421(14)
C1_3 C1_4 1.443(14)
C2_3 C3_3 1.420(14)
C2_3 C12_5 1.443(14)
C3_3 H3_3 0.9500
C3_3 C4_3 1.345(14)
C4_3 C5_3 1.403(14)
C4_3 C14_3 1.493(16)
C5_3 C6_3 1.411(15)
C5_3 C10_3 1.387(15)
C6_3 C7_3 1.422(14)
C7_3 C8_3 1.374(14)
C7_3 C7_4 1.443(15)
C8_3 H8_3 0.9500
C8_3 C9_3 1.384(15)
C9_3 H9_3 0.9500
C9_3 C10_3 1.390(15)
C10_3 C11_3 1.465(17)
C11_3 O12_3 1.249(15)
C11_3 N13_3 1.382(16)
N13_3 C14_3 1.390(14)
N13_3 C16_3 1.505(15)
C14_3 O15_3 1.213(13)
C16_3 H16_3 1.0000
C16_3 H16B_3 1.0000
C16_3 C17_3 1.473(16)
C16_3 C22_3 1.434(18)
C16_3 C22B_3 1.44(2)
C17_3 H17A_3 0.9900
C17_3 H17B_3 0.9900
C17_3 C18_3 1.552(16)
C18_3 H18A_3 0.9900
C18_3 H18B_3 0.9900
C18_3 C19_3 1.566(16)
C19_3 H19A_3 0.9900
C19_3 H19B_3 0.9900
C19_3 C20_3 1.536(17)
C20_3 H20A_3 0.9900
C20_3 H20B_3 0.9900
C20_3 C21_3 1.532(18)
C21_3 H21A_3 0.9800
C21_3 H21B_3 0.9800
C21_3 H21C_3 0.9800
C22_3 H22A_3 0.9900
C22_3 H22B_3 0.9900
C22_3 C23_3 1.51(2)
C23_3 H23A_3 0.9900
C23_3 H23B_3 0.9900
C23_3 C24_3 1.49(2)
C24_3 H24A_3 0.9900
C24_3 H24B_3 0.9900
C24_3 C25_3 1.51(2)
C25_3 H25A_3 0.9900
C25_3 H25B_3 0.9900
C25_3 C26_3 1.53(3)
C26_3 H26A_3 0.9800
C26_3 H26B_3 0.9800
C26_3 H26C_3 0.9800
C22B_3 H22C_3 0.9900
C22B_3 H22D_3 0.9900
C22B_3 C23B_3 1.48(2)
C23B_3 H23C_3 0.9900
C23B_3 H23D_3 0.9900
C23B_3 C24B_3 1.48(3)
C24B_3 H24C_3 0.9900
C24B_3 H24D_3 0.9900
C24B_3 C25B_3 1.50(2)
C25B_3 H25C_3 0.9900
C25B_3 H25D_3 0.9900
C25B_3 C26B_3 1.54(3)
C26B_3 H26D_3 0.9800
C26B_3 H26E_3 0.9800
C26B_3 H26F_3 0.9800
C1_4 C2_4 1.395(13)
C1_4 C6_4 1.424(14)
C2_4 C3_4 1.438(14)
C2_4 C11_5 1.445(14)
C3_4 H3_4 0.9500
C3_4 C4_4 1.356(14)
C4_4 C5_4 1.407(14)
C4_4 C14_4 1.490(15)
C5_4 C6_4 1.423(14)
C5_4 C10_4 1.393(14)
C6_4 C7_4 1.412(14)
C7_4 C8_4 1.400(14)
C8_4 H8_4 0.9500
C8_4 C9_4 1.396(14)
C9_4 H9_4 0.9500
C9_4 C10_4 1.373(14)
C10_4 C11_4 1.467(15)
C11_4 O12_4 1.258(12)
C11_4 N13_4 1.360(13)
N13_4 C14_4 1.408(13)
N13_4 C16_4 1.503(14)
C14_4 O15_4 1.200(12)
C16_4 H16_4 1.0000
C16_4 C17_4 1.525(15)
C16_4 C22_4 1.498(14)
C17_4 H17A_4 0.9900
C17_4 H17B_4 0.9900
C17_4 C18_4 1.512(15)
C18_4 H18A_4 0.9900
C18_4 H18B_4 0.9900
C18_4 C19_4 1.511(16)
C19_4 H19A_4 0.9900
C19_4 H19B_4 0.9900
C19_4 C20_4 1.508(17)
C20_4 H20A_4 0.9900
C20_4 H20B_4 0.9900
C20_4 C21_4 1.528(18)
C21_4 H21A_4 0.9800
C21_4 H21B_4 0.9800
C21_4 H21C_4 0.9800
C22_4 H22A_4 0.9900
C22_4 H22B_4 0.9900
C22_4 C23_4 1.484(15)
C23_4 H23A_4 0.9900
C23_4 H23B_4 0.9900
C23_4 C24_4 1.514(15)
C24_4 H24A_4 0.9900
C24_4 H24B_4 0.9900
C24_4 C25_4 1.493(17)
C25_4 H25A_4 0.9900
C25_4 H25B_4 0.9900
C25_4 C26_4 1.536(17)
C26_4 H26A_4 0.9800
C26_4 H26B_4 0.9800
C26_4 H26C_4 0.9800
C1_5 C2_5 1.415(14)
C1_5 C14_5 1.427(14)
C2_5 C3_5 1.430(13)
C3_5 H3_5 0.9500
C3_5 C4_5 1.354(14)
C4_5 H4_5 0.9500
C4_5 C5_5 1.419(15)
C5_5 C6_5 1.397(14)
C5_5 C14_5 1.425(14)
C6_5 C7_5 1.385(15)
C6_5 O15_5 1.392(12)
C7_5 C8_5 1.436(14)
C7_5 O21_5 1.360(13)
C8_5 C9_5 1.415(15)
C8_5 C13_5 1.396(14)
C9_5 H9_5 0.9500
C9_5 C10_5 1.368(14)
C10_5 H10_5 0.9500
C10_5 C11_5 1.424(14)
C11_5 C12_5 1.410(14)
C12_5 C13_5 1.464(14)
C13_5 C14_5 1.450(15)
O15_5 C16_5 1.442(16)
O15_5 C16B_5 1.444(15)
C16_5 H16A_5 0.9900
C16_5 H16B_5 0.9900
C16_5 C17_5 1.499(18)
C17_5 H17A_5 0.9900
C17_5 H17B_5 0.9900
C17_5 C18_5 1.54(2)
C18_5 H18A_5 0.9900
C18_5 H18B_5 0.9900
C18_5 C19_5 1.42(2)
C19_5 H19A_5 0.9900
C19_5 H19B_5 0.9900
C19_5 C20_5 1.56(2)
C20_5 H20A_5 0.9800
C20_5 H20B_5 0.9800
C20_5 H20C_5 0.9800
C16B_5 H16C_5 0.9900
C16B_5 H16D_5 0.9900
C16B_5 C17B_5 1.500(18)
C17B_5 H17C_5 0.9900
C17B_5 H17D_5 0.9900
C17B_5 C18B_5 1.56(2)
C18B_5 H18C_5 0.9900
C18B_5 H18D_5 0.9900
C18B_5 C19B_5 1.43(2)
C19B_5 H19C_5 0.9900
C19B_5 H19D_5 0.9900
C19B_5 C20B_5 1.56(2)
C20B_5 H20D_5 0.9800
C20B_5 H20E_5 0.9800
C20B_5 H20F_5 0.9800
O21_5 C22_5 1.414(16)
O21_5 C22B_5 1.414(19)
O21_5 C22C_5 1.414(19)
C22_5 H22A_5 0.9900
C22_5 H22B_5 0.9900
C22_5 C23_5 1.52(2)
C23_5 H23A_5 0.9900
C23_5 H23B_5 0.9900
C23_5 C24_5 1.47(3)
C24_5 H24A_5 0.9900
C24_5 H24B_5 0.9900
C24_5 C25_5 1.58(3)
C25_5 H25A_5 0.9900
C25_5 H25B_5 0.9900
C25_5 C26_5 1.56(3)
C26_5 H26A_5 0.9800
C26_5 H26B_5 0.9800
C26_5 H26C_5 0.9800
C22B_5 H22C_5 0.9900
C22B_5 H22D_5 0.9900
C22B_5 C23B_5 1.52(2)
C23B_5 H23C_5 0.9900
C23B_5 H23D_5 0.9900
C23B_5 C24B_5 1.46(3)
C24B_5 H24C_5 0.9900
C24B_5 H24D_5 0.9900
C24B_5 C25B_5 1.59(3)
C25B_5 H25C_5 0.9900
C25B_5 H25D_5 0.9900
C25B_5 C26B_5 1.57(4)
C26B_5 H26D_5 0.9800
C26B_5 H26E_5 0.9800
C26B_5 H26F_5 0.9800
C22C_5 H22E_5 0.9900
C22C_5 H22F_5 0.9900
C22C_5 C23C_5 1.52(2)
C23C_5 H23E_5 0.9900
C23C_5 H23F_5 0.9900
C23C_5 C24C_5 1.47(3)
C24C_5 H24E_5 0.9900
C24C_5 H24F_5 0.9900
C24C_5 C25C_5 1.59(3)
C25C_5 H25E_5 0.9900
C25C_5 H25F_5 0.9900
C25C_5 C26C_5 1.56(4)
C26C_5 H26G_5 0.9800
C26C_5 H26H_5 0.9800
C26C_5 H26I_5 0.9800
C1_6 F2_6 1.342(17)
C1_6 F3_6 1.374(16)
C1_6 F4_6 1.362(17)
C1_6 C5_6 1.408(19)
C5_6 C6_6 1.382(16)
C5_6 C10_6 1.401(16)
C6_6 H6_6 0.9500
C6_6 C7_6 1.352(17)
C7_6 H7_6 0.9500
C7_6 C8_6 1.399(16)
C8_6 H8_6 0.9500
C8_6 C9_6 1.366(16)
C9_6 H9_6 0.9500
C9_6 C10_6 1.353(16)
C10_6 H10_6 0.9500

loop_
_geom_torsion_atom_site_label_1
_geom_torsion_atom_site_label_2
_geom_torsion_atom_site_label_3
_geom_torsion_atom_site_label_4
_geom_torsion
C1_1 C2_1 C3_1 C4_1 2.5(18)
C1_1 C2_1 C2_5 C1_5 4.0(18)
C1_1 C2_1 C2_5 C3_5 -173.0(10)
C1_1 C6_1 C7_1 C8_1 -175.8(11)
C1_1 C6_1 C7_1 C7_2 9.1(17)
C1_1 C1_2 C2_2 C3_2 171.7(11)
C1_1 C1_2 C2_2 C1_5 -2.3(17)
C1_1 C1_2 C6_2 C5_2 -175.4(10)
C1_1 C1_2 C6_2 C7_2 4.2(17)
C2_1 C1_1 C6_1 C5_1 6.1(17)
C2_1 C1_1 C6_1 C7_1 -177.5(11)
C2_1 C1_1 C1_2 C2_2 -5.8(18)
C2_1 C1_1 C1_2 C6_2 170.9(10)
C2_1 C3_1 C4_1 C5_1 -0.4(19)
C2_1 C3_1 C4_1 C14_1 178.9(10)
C2_1 C2_5 C3_5 C4_5 173.5(11)
C3_1 C2_1 C2_5 C1_5 -172.6(11)
C3_1 C2_1 C2_5 C3_5 10.5(17)
C3_1 C4_1 C5_1 C6_1 1.2(19)
C3_1 C4_1 C5_1 C10_1 -179.4(12)
C3_1 C4_1 C14_1 N13_1 -177.7(11)
C3_1 C4_1 C14_1 O15_1 -0.9(19)
C4_1 C5_1 C6_1 C1_1 -3.9(17)
C4_1 C5_1 C6_1 C7_1 179.7(10)
C4_1 C5_1 C10_1 C9_1 178.7(11)
C4_1 C5_1 C10_1 C11_1 -0.9(18)
C5_1 C4_1 C14_1 N13_1 1.6(18)
C5_1 C4_1 C14_1 O15_1 178.4(11)
C5_1 C6_1 C7_1 C8_1 0.6(17)
C5_1 C6_1 C7_1 C7_2 -174.5(11)
C5_1 C10_1 C11_1 O12_1 173.5(12)
C5_1 C10_1 C11_1 N13_1 -2.4(18)
C6_1 C1_1 C2_1 C3_1 -5.3(17)
C6_1 C1_1 C2_1 C2_5 178.0(11)
C6_1 C1_1 C1_2 C2_2 -178.8(11)
C6_1 C1_1 C1_2 C6_2 -2.1(17)
C6_1 C5_1 C10_1 C9_1 -1.8(19)
C6_1 C5_1 C10_1 C11_1 178.5(11)
C6_1 C7_1 C8_1 C9_1 0.3(18)
C6_1 C7_1 C7_2 C6_2 -6.9(17)
C6_1 C7_1 C7_2 C8_2 172.5(11)
C7_1 C8_1 C9_1 C10_1 -1.9(19)
C7_1 C7_2 C8_2 C9_2 179.9(11)
C8_1 C7_1 C7_2 C6_2 178.2(11)
C8_1 C7_1 C7_2 C8_2 -2.5(18)
C8_1 C9_1 C10_1 C5_1 2.7(19)
C8_1 C9_1 C10_1 C11_1 -177.6(11)
C9_1 C10_1 C11_1 O12_1 -6.2(19)
C9_1 C10_1 C11_1 N13_1 177.9(10)
C10_1 C5_1 C6_1 C1_1 176.6(11)
C10_1 C5_1 C6_1 C7_1 0.2(18)
C10_1 C11_1 N13_1 C14_1 5.6(18)
C10_1 C11_1 N13_1 C16_1 178.0(10)
C11_1 N13_1 C14_1 C4_1 -5.2(18)
C11_1 N13_1 C14_1 O15_1 177.9(11)
C11_1 N13_1 C16_1 C17_1 59.8(14)
C11_1 N13_1 C16_1 C22_1 -70.7(13)
O12_1 C11_1 N13_1 C14_1 -170.2(12)
O12_1 C11_1 N13_1 C16_1 2.3(18)
N13_1 C16_1 C17_1 C18_1 165.2(11)
N13_1 C16_1 C22_1 C23_1 -61.7(14)
C14_1 C4_1 C5_1 C6_1 -178.1(11)
C14_1 C4_1 C5_1 C10_1 1.3(18)
C14_1 N13_1 C16_1 C17_1 -127.4(11)
C14_1 N13_1 C16_1 C22_1 102.0(12)
C16_1 N13_1 C14_1 C4_1 -177.5(10)
C16_1 N13_1 C14_1 O15_1 5.6(17)
C16_1 C17_1 C18_1 C19_1 -165.6(11)
C16_1 C22_1 C23_1 C24_1 -69.3(15)
C17_1 C16_1 C22_1 C23_1 170.5(10)
C17_1 C18_1 C19_1 C20_1 -174.1(12)
C18_1 C19_1 C20_1 C21_1 -58.9(19)
C22_1 C16_1 C17_1 C18_1 -67.8(15)
C22_1 C23_1 C24_1 C25_1 173.1(11)
C23_1 C24_1 C25_1 C26_1 176.1(12)
C1_2 C1_1 C2_1 C3_1 -178.2(10)
C1_2 C1_1 C2_1 C2_5 5.1(17)
C1_2 C1_1 C6_1 C5_1 179.0(11)
C1_2 C1_1 C6_1 C7_1 -4.6(17)
C1_2 C2_2 C3_2 C4_2 5.6(18)
C1_2 C2_2 C1_5 C2_5 10.8(16)
C1_2 C2_2 C1_5 C14_5 -173.2(11)
C1_2 C6_2 C7_2 C7_1 0.2(17)
C1_2 C6_2 C7_2 C8_2 -179.2(11)
C2_2 C1_2 C6_2 C5_2 1.4(17)
C2_2 C1_2 C6_2 C7_2 -179.0(11)
C2_2 C3_2 C4_2 C5_2 -2.2(19)
C2_2 C3_2 C4_2 C14_2 179.8(11)
C2_2 C1_5 C2_5 C2_1 -12.0(17)
C2_2 C1_5 C2_5 C3_5 165.0(10)
C2_2 C1_5 C14_5 C5_5 -154.9(11)
C2_2 C1_5 C14_5 C13_5 26.7(19)
C3_2 C2_2 C1_5 C2_5 -162.9(11)
C3_2 C2_2 C1_5 C14_5 13.1(18)
C3_2 C4_2 C5_2 C6_2 -1.6(18)
C3_2 C4_2 C5_2 C10_2 -178.1(11)
C3_2 C4_2 C14_2 N13_2 179.1(11)
C3_2 C4_2 C14_2 O15_2 -5.0(18)
C4_2 C5_2 C6_2 C1_2 2.0(17)
C4_2 C5_2 C6_2 C7_2 -177.7(11)
C4_2 C5_2 C10_2 C9_2 178.6(11)
C4_2 C5_2 C10_2 C11_2 -2.0(18)
C5_2 C4_2 C14_2 N13_2 1.1(17)
C5_2 C4_2 C14_2 O15_2 177.0(11)
C5_2 C6_2 C7_2 C7_1 179.8(10)
C5_2 C6_2 C7_2 C8_2 0.5(17)
C5_2 C10_2 C11_2 O12_2 -179.5(11)
C5_2 C10_2 C11_2 N13_2 3.3(18)
C6_2 C1_2 C2_2 C3_2 -5.1(17)
C6_2 C1_2 C2_2 C1_5 -179.0(10)
C6_2 C5_2 C10_2 C9_2 2.2(18)
C6_2 C5_2 C10_2 C11_2 -178.5(10)
C6_2 C7_2 C8_2 C9_2 -0.8(18)
C7_2 C7_1 C8_1 C9_1 175.3(11)
C7_2 C8_2 C9_2 C10_2 1.8(19)
C8_2 C9_2 C10_2 C5_2 -2.5(19)
C8_2 C9_2 C10_2 C11_2 178.1(11)
C9_2 C10_2 C11_2 O12_2 -0.1(19)
C9_2 C10_2 C11_2 N13_2 -177.3(11)
C10_2 C5_2 C6_2 C1_2 178.5(10)
C10_2 C5_2 C6_2 C7_2 -1.1(17)
C10_2 C11_2 N13_2 C14_2 -2.4(18)
C10_2 C11_2 N13_2 C16_2 174.4(11)
C11_2 N13_2 C14_2 C4_2 0.2(17)
C11_2 N13_2 C14_2 O15_2 -175.7(12)
C11_2 N13_2 C16_2 C17_2 -117.8(13)
C11_2 N13_2 C16_2 C22_2 110.8(13)
C11_2 N13_2 C16_2 C17B_2 -81(3)
C11_2 N13_2 C16_2 C22B_2 73(4)
O12_2 C11_2 N13_2 C14_2 -179.6(11)
O12_2 C11_2 N13_2 C16_2 -2.9(18)
N13_2 C16_2 C17_2 C18_2 162.7(13)
N13_2 C16_2 C22_2 C23_2 -65.7(19)
N13_2 C16_2 C17B_2 C18B_2 -174(5)
N13_2 C16_2 C22B_2 C23B_2 16(7)
C14_2 C4_2 C5_2 C6_2 176.4(10)
C14_2 C4_2 C5_2 C10_2 -0.1(18)
C14_2 N13_2 C16_2 C17_2 58.9(15)
C14_2 N13_2 C16_2 C22_2 -72.4(15)
C14_2 N13_2 C16_2 C17B_2 95(3)
C14_2 N13_2 C16_2 C22B_2 -110(3)
C16_2 N13_2 C14_2 C4_2 -176.5(11)
C16_2 N13_2 C14_2 O15_2 7.6(18)
C16_2 C17_2 C18_2 C19_2 -62(2)
C16_2 C22_2 C23_2 C24_2 -67(2)
C16_2 C17B_2 C18B_2 C19B_2 165(5)
C16_2 C22B_2 C23B_2 C24B_2 -112(5)
C17_2 C16_2 C22_2 C23_2 165.7(14)
C17_2 C18_2 C19_2 C20_2 -170.4(16)
C18_2 C19_2 C20_2 C21_2 176.6(18)
C22_2 C16_2 C17_2 C18_2 -70(2)
C22_2 C23_2 C24_2 C25_2 -166.8(17)
C23_2 C24_2 C25_2 C26_2 -60(2)
C17B_2 C16_2 C22B_2 C23B_2 169(5)
C17B_2 C18B_2 C19B_2 C20B_2 165(6)
C18B_2 C19B_2 C20B_2 C21B_2 -104(9)
C22B_2 C16_2 C17B_2 C18B_2 32(8)
C22B_2 C23B_2 C24B_2 C25B_2 -111(7)
C23B_2 C24B_2 C25B_2 C26B_2 154(5)
C1_3 C2_3 C3_3 C4_3 5.3(16)
C1_3 C2_3 C12_5 C11_5 12.8(16)
C1_3 C2_3 C12_5 C13_5 -172.9(10)
C1_3 C6_3 C7_3 C8_3 -179.4(11)
C1_3 C6_3 C7_3 C7_4 1.2(17)
C1_3 C1_4 C2_4 C3_4 -177.4(10)
C1_3 C1_4 C2_4 C11_5 4.9(16)
C1_3 C1_4 C6_4 C5_4 178.5(10)
C1_3 C1_4 C6_4 C7_4 -1.7(16)
C2_3 C1_3 C6_3 C5_3 5.5(16)
C2_3 C1_3 C6_3 C7_3 -178.4(10)
C2_3 C1_3 C1_4 C2_4 -7.3(16)
C2_3 C1_3 C1_4 C6_4 178.5(10)
C2_3 C3_3 C4_3 C5_3 -3.5(18)
C2_3 C3_3 C4_3 C14_3 177.5(10)
C2_3 C12_5 C13_5 C8_5 -151.8(11)
C2_3 C12_5 C13_5 C14_5 29.2(18)
C3_3 C2_3 C12_5 C11_5 -159.4(10)
C3_3 C2_3 C12_5 C13_5 14.9(17)
C3_3 C4_3 C5_3 C6_3 2.5(18)
C3_3 C4_3 C5_3 C10_3 -177.3(12)
C3_3 C4_3 C14_3 N13_3 175.6(11)
C3_3 C4_3 C14_3 O15_3 -1.2(19)
C4_3 C5_3 C6_3 C1_3 -3.4(17)
C4_3 C5_3 C6_3 C7_3 -179.7(10)
C4_3 C5_3 C10_3 C9_3 -178.3(11)
C4_3 C5_3 C10_3 C11_3 2.5(19)
C5_3 C4_3 C14_3 N13_3 -3.4(18)
C5_3 C4_3 C14_3 O15_3 179.8(11)
C5_3 C6_3 C7_3 C8_3 -3.3(17)
C5_3 C6_3 C7_3 C7_4 177.3(10)
C5_3 C10_3 C11_3 O12_3 172.5(13)
C5_3 C10_3 C11_3 N13_3 -5(2)
C6_3 C1_3 C2_3 C3_3 -6.3(16)
C6_3 C1_3 C2_3 C12_5 -178.7(10)
C6_3 C1_3 C1_4 C2_4 170.0(10)
C6_3 C1_3 C1_4 C6_4 -4.2(15)
C6_3 C5_3 C10_3 C9_3 1.9(18)
C6_3 C5_3 C10_3 C11_3 -177.3(11)
C6_3 C7_3 C8_3 C9_3 4.8(18)
C6_3 C7_3 C7_4 C6_4 -6.8(17)
C6_3 C7_3 C7_4 C8_4 177.1(10)
C7_3 C8_3 C9_3 C10_3 -2.9(19)
C7_3 C7_4 C8_4 C9_4 175.4(11)
C8_3 C7_3 C7_4 C6_4 173.8(11)
C8_3 C7_3 C7_4 C8_4 -2.2(19)
C8_3 C9_3 C10_3 C5_3 -0.6(18)
C8_3 C9_3 C10_3 C11_3 178.5(11)
C9_3 C10_3 C11_3 O12_3 -7(2)
C9_3 C10_3 C11_3 N13_3 175.4(11)
C10_3 C5_3 C6_3 C1_3 176.4(11)
C10_3 C5_3 C6_3 C7_3 0.2(17)
C10_3 C11_3 N13_3 C14_3 4(2)
C10_3 C11_3 N13_3 C16_3 179.5(11)
C11_3 N13_3 C14_3 C4_3 0.6(18)
C11_3 N13_3 C14_3 O15_3 177.5(12)
C11_3 N13_3 C16_3 C17_3 -90.2(15)
C11_3 N13_3 C16_3 C22_3 49.4(19)
C11_3 N13_3 C16_3 C22B_3 116.2(17)
O12_3 C11_3 N13_3 C14_3 -174.2(12)
O12_3 C11_3 N13_3 C16_3 1(2)
N13_3 C16_3 C17_3 C18_3 -173.8(12)
N13_3 C16_3 C22_3 C23_3 51(2)
N13_3 C16_3 C22B_3 C23B_3 -50(3)
C14_3 C4_3 C5_3 C6_3 -178.5(10)
C14_3 C4_3 C5_3 C10_3 1.7(18)
C14_3 N13_3 C16_3 C17_3 85.5(14)
C14_3 N13_3 C16_3 C22_3 -134.8(15)
C14_3 N13_3 C16_3 C22B_3 -68.0(18)
C16_3 N13_3 C14_3 C4_3 -175.2(11)
C16_3 N13_3 C14_3 O15_3 1.6(18)
C16_3 C17_3 C18_3 C19_3 177.2(11)
C16_3 C22_3 C23_3 C24_3 -176(2)
C16_3 C22B_3 C23B_3 C24B_3 -66(4)
C17_3 C16_3 C22_3 C23_3 -172.9(18)
C17_3 C16_3 C22B_3 C23B_3 165(2)
C17_3 C18_3 C19_3 C20_3 -171.4(13)
C18_3 C19_3 C20_3 C21_3 -172.5(12)
C22_3 C16_3 C17_3 C18_3 50(2)
C22_3 C23_3 C24_3 C25_3 -175(4)
C23_3 C24_3 C25_3 C26_3 176(4)
C22B_3 C16_3 C17_3 C18_3 -30(3)
C22B_3 C23B_3 C24B_3 C25B_3 -162(6)
C23B_3 C24B_3 C25B_3 C26B_3 -168(5)
C1_4 C1_3 C2_3 C3_3 171.0(10)
C1_4 C1_3 C2_3 C12_5 -1.5(16)
C1_4 C1_3 C6_3 C5_3 -171.8(10)
C1_4 C1_3 C6_3 C7_3 4.4(16)
C1_4 C2_4 C3_4 C4_4 0.6(17)
C1_4 C2_4 C11_5 C10_5 -172.1(10)
C1_4 C2_4 C11_5 C12_5 6.5(16)
C1_4 C6_4 C7_4 C7_3 7.1(17)
C1_4 C6_4 C7_4 C8_4 -176.6(10)
C2_4 C1_4 C6_4 C5_4 4.5(16)
C2_4 C1_4 C6_4 C7_4 -175.6(11)
C2_4 C3_4 C4_4 C5_4 1.0(17)
C2_4 C3_4 C4_4 C14_4 178.9(10)
C2_4 C11_5 C12_5 C2_3 -15.2(16)
C2_4 C11_5 C12_5 C13_5 170.2(10)
C3_4 C2_4 C11_5 C10_5 10.2(16)
C3_4 C2_4 C11_5 C12_5 -171.2(10)
C3_4 C4_4 C5_4 C6_4 0.1(17)
C3_4 C4_4 C5_4 C10_4 -179.6(11)
C3_4 C4_4 C14_4 N13_4 178.2(10)
C3_4 C4_4 C14_4 O15_4 1.5(17)
C4_4 C5_4 C6_4 C1_4 -2.8(16)
C4_4 C5_4 C6_4 C7_4 177.4(10)
C4_4 C5_4 C10_4 C9_4 179.6(10)
C4_4 C5_4 C10_4 C11_4 2.1(16)
C5_4 C4_4 C14_4 N13_4 -4.0(16)
C5_4 C4_4 C14_4 O15_4 179.3(11)
C5_4 C6_4 C7_4 C7_3 -173.0(10)
C5_4 C6_4 C7_4 C8_4 3.2(16)
C5_4 C10_4 C11_4 O12_4 174.8(10)
C5_4 C10_4 C11_4 N13_4 -5.7(17)
C6_4 C1_4 C2_4 C3_4 -3.5(16)
C6_4 C1_4 C2_4 C11_5 178.7(10)
C6_4 C5_4 C10_4 C9_4 -0.1(17)
C6_4 C5_4 C10_4 C11_4 -177.6(10)
C6_4 C7_4 C8_4 C9_4 -0.6(17)
C7_4 C7_3 C8_3 C9_3 -175.9(11)
C7_4 C8_4 C9_4 C10_4 -2.5(18)
C8_4 C9_4 C10_4 C5_4 2.8(17)
C8_4 C9_4 C10_4 C11_4 -179.8(10)
C9_4 C10_4 C11_4 O12_4 -2.6(17)
C9_4 C10_4 C11_4 N13_4 176.9(11)
C10_4 C5_4 C6_4 C1_4 176.9(10)
C10_4 C5_4 C6_4 C7_4 -3.0(17)
C10_4 C11_4 N13_4 C14_4 4.3(17)
C10_4 C11_4 N13_4 C16_4 -175.5(10)
C11_4 N13_4 C14_4 C4_4 0.4(16)
C11_4 N13_4 C14_4 O15_4 177.1(11)
C11_4 N13_4 C16_4 C17_4 60.0(14)
C11_4 N13_4 C16_4 C22_4 -71.7(14)
O12_4 C11_4 N13_4 C14_4 -176.1(10)
O12_4 C11_4 N13_4 C16_4 4.0(17)
N13_4 C16_4 C17_4 C18_4 164.8(10)
N13_4 C16_4 C22_4 C23_4 -67.6(15)
C14_4 C4_4 C5_4 C6_4 -177.6(10)
C14_4 C4_4 C5_4 C10_4 2.7(17)
C14_4 N13_4 C16_4 C17_4 -119.9(11)
C14_4 N13_4 C16_4 C22_4 108.5(12)
C16_4 N13_4 C14_4 C4_4 -179.8(9)
C16_4 N13_4 C14_4 O15_4 -3.0(16)
C16_4 C17_4 C18_4 C19_4 -169.8(11)
C16_4 C22_4 C23_4 C24_4 -174.2(11)
C17_4 C16_4 C22_4 C23_4 163.3(12)
C17_4 C18_4 C19_4 C20_4 -170.2(12)
C18_4 C19_4 C20_4 C21_4 178.6(12)
C22_4 C16_4 C17_4 C18_4 -65.2(15)
C22_4 C23_4 C24_4 C25_4 175.5(13)
C23_4 C24_4 C25_4 C26_4 -174.5(13)
C1_5 C2_2 C3_2 C4_2 179.2(11)
C1_5 C2_5 C3_5 C4_5 -3.6(17)
C2_5 C2_1 C3_1 C4_1 179.1(11)
C2_5 C1_5 C14_5 C5_5 20.9(17)
C2_5 C1_5 C14_5 C13_5 -157.5(12)
C2_5 C3_5 C4_5 C5_5 7.5(18)
C3_5 C4_5 C5_5 C6_5 -178.5(11)
C3_5 C4_5 C5_5 C14_5 3.1(18)
C4_5 C5_5 C6_5 C7_5 -179.4(11)
C4_5 C5_5 C6_5 O15_5 6.9(17)
C4_5 C5_5 C14_5 C1_5 -16.9(17)
C4_5 C5_5 C14_5 C13_5 161.7(11)
C5_5 C6_5 C7_5 C8_5 8.5(18)
C5_5 C6_5 C7_5 O21_5 -175.0(11)
C5_5 C6_5 O15_5 C16_5 -120.1(17)
C5_5 C6_5 O15_5 C16B_5 -134.1(17)
C6_5 C5_5 C14_5 C1_5 164.7(11)
C6_5 C5_5 C14_5 C13_5 -16.6(17)
C6_5 C7_5 C8_5 C9_5 -178.2(11)
C6_5 C7_5 C8_5 C13_5 2.4(17)
C6_5 C7_5 O21_5 C22_5 66(3)
C6_5 C7_5 O21_5 C22B_5 81(5)
C6_5 C7_5 O21_5 C22C_5 64(5)
C6_5 O15_5 C16_5 C17_5 156.2(17)
C6_5 O15_5 C16B_5 C17B_5 157.5(16)
C7_5 C6_5 O15_5 C16_5 66.1(18)
C7_5 C6_5 O15_5 C16B_5 52(2)
C7_5 C8_5 C9_5 C10_5 -176.2(10)
C7_5 C8_5 C13_5 C12_5 160.7(11)
C7_5 C8_5 C13_5 C14_5 -20.2(17)
C7_5 O21_5 C22_5 C23_5 176(2)
C7_5 O21_5 C22B_5 C23B_5 154(5)
C7_5 O21_5 C22C_5 C23C_5 162(4)
C8_5 C7_5 O21_5 C22_5 -118(3)
C8_5 C7_5 O21_5 C22B_5 -103(4)
C8_5 C7_5 O21_5 C22C_5 -119(5)
C8_5 C9_5 C10_5 C11_5 8.8(17)
C8_5 C13_5 C14_5 C1_5 -155.2(12)
C8_5 C13_5 C14_5 C5_5 26.4(16)
C9_5 C8_5 C13_5 C12_5 -18.7(17)
C9_5 C8_5 C13_5 C14_5 160.3(11)
C9_5 C10_5 C11_5 C2_4 174.1(10)
C9_5 C10_5 C11_5 C12_5 -4.4(17)
C10_5 C11_5 C12_5 C2_3 163.4(10)
C10_5 C11_5 C12_5 C13_5 -11.2(16)
C11_5 C2_4 C3_4 C4_4 178.4(10)
C11_5 C12_5 C13_5 C8_5 22.5(16)
C11_5 C12_5 C13_5 C14_5 -156.5(11)
C12_5 C2_3 C3_3 C4_3 177.6(11)
C12_5 C13_5 C14_5 C1_5 24(2)
C12_5 C13_5 C14_5 C5_5 -154.7(11)
C13_5 C8_5 C9_5 C10_5 3.2(18)
C14_5 C1_5 C2_5 C2_1 172.0(11)
C14_5 C1_5 C2_5 C3_5 -11.0(17)
C14_5 C5_5 C6_5 C7_5 -1.0(19)
C14_5 C5_5 C6_5 O15_5 -174.7(10)
O15_5 C6_5 C7_5 C8_5 -177.9(10)
O15_5 C6_5 C7_5 O21_5 -1.5(19)
O15_5 C16_5 C17_5 C18_5 -91(3)
O15_5 C16B_5 C17B_5 C18B_5 -62(3)
C16_5 C17_5 C18_5 C19_5 174(2)
C17_5 C18_5 C19_5 C20_5 -78(4)
C16B_5 C17B_5 C18B_5 C19B_5 -176(3)
C17B_5 C18B_5 C19B_5 C20B_5 180(3)
O21_5 C7_5 C8_5 C9_5 5.2(16)
O21_5 C7_5 C8_5 C13_5 -174.3(10)
O21_5 C22_5 C23_5 C24_5 -55(4)
O21_5 C22B_5 C23B_5 C24B_5 177(5)
O21_5 C22C_5 C23C_5 C24C_5 -66(7)
C22_5 C23_5 C24_5 C25_5 -68(4)
C23_5 C24_5 C25_5 C26_5 -177(3)
C22B_5 C23B_5 C24B_5 C25B_5 177(7)
C23B_5 C24B_5 C25B_5 C26B_5 175(5)
C22C_5 C23C_5 C24C_5 C25C_5 176(4)
C23C_5 C24C_5 C25C_5 C26C_5 63(7)
C1_6 C5_6 C6_6 C7_6 179.9(15)
C1_6 C5_6 C10_6 C9_6 -178.7(14)
F2_6 C1_6 C5_6 C6_6 171.6(13)
F2_6 C1_6 C5_6 C10_6 -11(2)
F3_6 C1_6 C5_6 C6_6 -68(2)
F3_6 C1_6 C5_6 C10_6 108.7(17)
F4_6 C1_6 C5_6 C6_6 49(2)
F4_6 C1_6 C5_6 C10_6 -134.4(15)
C5_6 C6_6 C7_6 C8_6 -3(2)
C6_6 C5_6 C10_6 C9_6 -2(2)
C6_6 C7_6 C8_6 C9_6 2(2)
C7_6 C8_6 C9_6 C10_6 -1(2)
C8_6 C9_6 C10_6 C5_6 1(2)
C10_6 C5_6 C6_6 C7_6 3(2)

loop_
_exptl_oxdiff_crystal_face_indexfrac_h
_exptl_oxdiff_crystal_face_indexfrac_k
_exptl_oxdiff_crystal_face_indexfrac_l
_exptl_oxdiff_crystal_face_x
_exptl_oxdiff_crystal_face_y
_exptl_oxdiff_crystal_face_z
-7.0348 -9.1237 -3.9825 -0.0432 0.0270 -0.9987
-10.2507 -0.5014 -0.7161 -0.5467 -0.5767 -0.6071
10.2507 0.5014 0.7161 0.5467 0.5767 0.6071
3.8355 -1.0211 11.2323 0.9026 -0.4304 0.0088
9.6825 1.8898 -7.8804 -0.0569 1.0378 0.7774
-3.9969 0.9978 -11.0008 -0.8964 0.4067 -0.0224
1.0217 11.0164 6.0098 -0.2703 -0.5677 0.7685
